data_4304048
loop_
_publ_author_name
'Abhudaya Mishra'
'Yulia Pushkar'
'Junko Yano'
'Vittal K. Yachandra'
'Wolfgang Wernsdorfer'
'Khalil A. Abboud'
'George Christou'

_publ_section_title
;
Single-Molecule Magnetism Properties of the First Strontium-Manganese
Cluster [SrMn14O11(OMe)3(O2CPh)18(MeCN)2]
;
_journal_name_full 'Inorganic Chemistry'
_journal_page_first 1940
_journal_page_last 1948
_journal_paper_doi 10.1021/ic701339p
_journal_volume 47
_journal_year 2008
_chemical_formula_sum 'C157 H141 Mn14 N14 O50 Sr'
_chemical_formula_weight 3880.62
_chemical_name_systematic
; 
 ? 
;
_space_group_IT_number 2
_symmetry_cell_setting triclinic
_symmetry_space_group_name_Hall '-P 1'
_symmetry_space_group_name_H-M 'P -1'
_atom_sites_solution_hydrogens geom
_atom_sites_solution_primary direct
_atom_sites_solution_secondary difmap
_audit_creation_method SHELXL-97
_cell_angle_alpha 69.789(2)
_cell_angle_beta 78.549(2)
_cell_angle_gamma 73.792(2)
_cell_formula_units_Z 2
_cell_length_a 18.4417(16)
_cell_length_b 19.0430(16)
_cell_length_c 25.447(2)
_cell_measurement_reflns_used 104
_cell_measurement_temperature 173(2)
_cell_measurement_theta_max 28.0
_cell_measurement_theta_min 2.0
_cell_volume 8001.2(12)
_computing_cell_refinement 'Bruker SMART v5.624 & SAINT 6.36a (Bruker 1998)'
_computing_data_collection 'Bruker SMART v5.624 (Bruker 1998)'
_computing_data_reduction 'Bruker SHELXTL v6.12 (Bruker 2000)'
_computing_molecular_graphics 'Bruker SHELXTL v6.12'
_computing_publication_material 'Bruker SHELXTL v6.12'
_computing_structure_refinement 'Bruker SHELXTL v6.12'
_computing_structure_solution 'Bruker SHELXTL v6.12'
_diffrn_ambient_temperature 173(2)
_diffrn_measured_fraction_theta_full 0.954
_diffrn_measured_fraction_theta_max 0.954
_diffrn_measurement_device_type 'SMART CCD area detector'
_diffrn_measurement_method '\w scans'
_diffrn_radiation_monochromator graphite
_diffrn_radiation_source 'fine-focus sealed tube'
_diffrn_radiation_type MoK\a
_diffrn_radiation_wavelength 0.71073
_diffrn_reflns_av_R_equivalents 0.0954
_diffrn_reflns_av_sigmaI/netI 0.2917
_diffrn_reflns_limit_h_max 23
_diffrn_reflns_limit_h_min -23
_diffrn_reflns_limit_k_max 24
_diffrn_reflns_limit_k_min -20
_diffrn_reflns_limit_l_max 32
_diffrn_reflns_limit_l_min -33
_diffrn_reflns_number 52550
_diffrn_reflns_theta_full 27.50
_diffrn_reflns_theta_max 27.50
_diffrn_reflns_theta_min 1.65
_diffrn_standards_decay_% '< 1'
_diffrn_standards_number 0
_exptl_absorpt_coefficient_mu 1.482
_exptl_absorpt_correction_T_max 0.9698
_exptl_absorpt_correction_T_min 0.6701
_exptl_absorpt_correction_type integration
_exptl_absorpt_process_details 'based on measured indexed crystal faces, Bruker SHELXTL  v6.12 (Bruker 1998)'
_exptl_crystal_colour brown
_exptl_crystal_density_diffrn 1.611
_exptl_crystal_density_meas ?
_exptl_crystal_density_method .
_exptl_crystal_description plates
_exptl_crystal_F_000 3938
_exptl_crystal_size_max 0.28
_exptl_crystal_size_mid 0.18
_exptl_crystal_size_min 0.02
_refine_diff_density_max 3.853
_refine_diff_density_min -1.365
_refine_diff_density_rms 0.139
_refine_ls_extinction_method none
_refine_ls_goodness_of_fit_ref 1.001
_refine_ls_hydrogen_treatment mixed
_refine_ls_matrix_type full
_refine_ls_number_parameters 1750
_refine_ls_number_reflns 35042
_refine_ls_number_restraints 0
_refine_ls_restrained_S_all 1.001
_refine_ls_R_factor_all 0.2011
_refine_ls_R_factor_gt 0.0896
_refine_ls_shift/su_max 0.004
_refine_ls_shift/su_mean 0.000
_refine_ls_structure_factor_coef Fsqd
_refine_ls_weighting_details 'calc w=1/[\s^2^(Fo^2^)+(0.0695P)^2^] where P=(Fo^2^+2Fc^2^)/3'
_refine_ls_weighting_scheme calc
_refine_ls_wR_factor_gt 0.2069
_refine_ls_wR_factor_ref 0.2247
_reflns_number_gt 11380
_reflns_number_total 35042
_reflns_threshold_expression I>2\s(I)
_cod_data_source_file ic701339p-file001.cif
_cod_data_source_block am75
_cod_depositor_comments
;
The following automatic conversions were performed:
'_symmetry_cell_setting' value 'Triclinic' changed to 'triclinic'
according to '/home/saulius/struct/CIF-dictionaries/cif_core.dic'
dictionary named 'cif_core.dic' version 2.4.1 from 2010-06-29.

Automatic conversion script
Id: cif_fix_enum 1527 2010-12-29 10:47:43Z saulius 
;
_cod_database_code 4304048

loop_
_symmetry_equiv_pos_as_xyz
'x, y, z'
'-x, -y, -z'

loop_
_atom_site_label
_atom_site_type_symbol
_atom_site_fract_x
_atom_site_fract_y
_atom_site_fract_z
_atom_site_U_iso_or_equiv
_atom_site_adp_type
_atom_site_occupancy
_atom_site_symmetry_multiplicity
_atom_site_calc_flag
_atom_site_refinement_flags
_atom_site_disorder_assembly
_atom_site_disorder_group
Mn1 Mn 0.70722(10) 0.52323(7) 0.29082(6) 0.0476(4) Uani 1 1 d . . .
Mn2 Mn 0.84313(9) 0.42343(7) 0.35082(6) 0.0440(4) Uani 1 1 d . . .
Mn3 Mn 0.80857(9) 0.41215(7) 0.24472(6) 0.0440(4) Uani 1 1 d . . .
Mn4 Mn 0.70382(9) 0.35344(7) 0.35148(6) 0.0413(4) Uani 1 1 d . . .
Mn5 Mn 0.89420(9) 0.24261(7) 0.35458(6) 0.0440(4) Uani 1 1 d . . .
Mn6 Mn 0.84755(9) 0.31027(7) 0.15371(5) 0.0390(4) Uani 1 1 d . . .
Mn7 Mn 0.76524(9) 0.24504(7) 0.26098(5) 0.0408(4) Uani 1 1 d . . .
Mn8 Mn 0.72296(11) 0.19867(9) 0.14129(6) 0.0648(6) Uani 1 1 d . . .
Mn9 Mn 0.66799(11) 0.19085(8) 0.36038(7) 0.0695(6) Uani 1 1 d . . .
Mn10 Mn 0.90908(9) 0.09553(7) 0.33769(6) 0.0416(4) Uani 1 1 d . . .
Mn11 Mn 0.87411(9) 0.11925(7) 0.19279(5) 0.0370(4) Uani 1 1 d . . .
Mn12 Mn 0.76020(9) 0.05803(7) 0.29456(6) 0.0425(4) Uani 1 1 d . . .
Mn13 Mn 0.91503(9) -0.04212(7) 0.28576(5) 0.0378(4) Uani 1 1 d . . .
Mn14 Mn 0.80142(9) -0.01379(7) 0.20607(6) 0.0415(4) Uani 1 1 d . . .
Sr1 Sr 0.65516(8) 0.44040(7) 0.18579(5) 0.0771(4) Uani 1 1 d . . .
O1 O 0.7248(5) 0.5949(3) 0.3246(3) 0.052(2) Uani 1 1 d . . .
O2 O 0.8301(4) 0.5201(4) 0.3679(3) 0.055(2) Uani 1 1 d . . .
O3 O 0.6014(5) 0.5563(4) 0.3058(3) 0.078(3) Uani 1 1 d . . .
O4 O 0.5551(6) 0.5151(6) 0.2483(4) 0.100(3) Uani 1 1 d . . .
O5 O 0.7117(5) 0.6027(4) 0.2084(3) 0.066(2) Uani 1 1 d . . .
O6 O 0.7658(4) 0.5090(4) 0.1682(3) 0.056(2) Uani 1 1 d . . .
O7 O 0.9604(4) 0.4014(3) 0.3287(3) 0.0555(19) Uani 1 1 d . . .
O8 O 0.9918(4) 0.2802(3) 0.3224(3) 0.0522(19) Uani 1 1 d . . .
O9 O 0.8956(4) 0.2476(3) 0.4318(2) 0.0516(19) Uani 1 1 d . . .
O10 O 0.8562(4) 0.3715(3) 0.4299(3) 0.0535(19) Uani 1 1 d . . .
O11 O 0.5836(4) 0.3661(4) 0.3757(3) 0.065(2) Uani 1 1 d . . .
O12 O 0.5857(4) 0.2387(4) 0.4072(3) 0.075(3) Uani 1 1 d . . .
O13 O 0.9011(4) 0.0056(3) 0.4047(2) 0.055(2) Uani 1 1 d . . .
O14 O 0.9130(4) -0.0939(3) 0.3720(2) 0.0407(16) Uani 1 1 d . . .
O15 O 0.7476(4) 0.3787(4) 0.1094(3) 0.055(2) Uani 1 1 d . . .
O16 O 0.7214(5) 0.3019(5) 0.0710(3) 0.081(3) Uani 1 1 d . . .
O17 O 0.7490(5) 0.1642(4) 0.4241(3) 0.080(3) Uani 1 1 d . . .
O18 O 0.7157(4) 0.2833(3) 0.4281(2) 0.055(2) Uani 1 1 d . . .
O19 O 0.6389(5) 0.0969(4) 0.4027(3) 0.078(3) Uani 1 1 d . . .
O20 O 0.7410(4) 0.0120(3) 0.3802(3) 0.058(2) Uani 1 1 d . . .
O21 O 0.9104(4) 0.4100(3) 0.2062(2) 0.0445(18) Uani 1 1 d . . .
O22 O 0.8971(4) 0.3979(3) 0.1238(2) 0.0452(18) Uani 1 1 d . . .
O23 O 0.7165(4) 0.1198(4) 0.0999(3) 0.063(2) Uani 1 1 d . . .
O24 O 0.8003(4) 0.0062(4) 0.1273(3) 0.055(2) Uani 1 1 d . . .
O25 O 0.8542(4) -0.1222(3) 0.2125(3) 0.0459(18) Uani 1 1 d . . .
O26 O 0.9423(4) -0.1414(3) 0.2695(2) 0.0406(17) Uani 1 1 d . . .
O27 O 0.6885(4) -0.0252(4) 0.2289(3) 0.063(2) Uani 1 1 d . . .
O28 O 0.6582(4) 0.0381(4) 0.2927(3) 0.064(2) Uani 1 1 d . . .
O29 O 0.6224(5) 0.2144(5) 0.1868(4) 0.109(3) Uani 1 1 d . . .
O30 O 0.6461(5) 0.3032(4) 0.2152(3) 0.085(3) Uani 1 1 d . . .
O31 O 1.0202(4) 0.0574(3) 0.3070(3) 0.0528(19) Uani 1 1 d . . .
O32 O 1.0214(4) -0.0397(3) 0.2761(2) 0.0454(17) Uani 1 1 d . . .
O33 O 0.9596(4) 0.2529(3) 0.1875(3) 0.0529(19) Uani 1 1 d . . .
O34 O 0.9747(4) 0.1375(3) 0.1764(2) 0.0412(17) Uani 1 1 d . . .
O35 O 0.8595(3) 0.1684(3) 0.1017(2) 0.0392(16) Uani 1 1 d . . .
O36 O 0.8927(4) 0.2800(3) 0.0857(2) 0.0412(17) Uani 1 1 d . . .
O37 O 0.7050(4) 0.4294(3) 0.2769(2) 0.0403(16) Uani 1 1 d . . .
O38 O 0.8642(3) 0.2014(3) 0.3054(2) 0.0379(16) Uani 1 1 d . . .
O39 O 0.8124(3) 0.2190(3) 0.1937(2) 0.0344(15) Uani 1 1 d . . .
O40 O 0.8116(4) -0.0384(3) 0.2836(2) 0.0390(17) Uani 1 1 d . . .
O41 O 0.9441(4) 0.1373(3) 0.3827(3) 0.0507(19) Uani 1 1 d . . .
O42 O 0.8741(3) 0.0624(3) 0.2887(2) 0.0377(16) Uani 1 1 d . . .
O43 O 0.9158(3) 0.0151(3) 0.1924(2) 0.0375(16) Uani 1 1 d . . .
O44 O 0.7786(3) 0.0914(3) 0.2068(2) 0.0388(16) Uani 1 1 d . . .
O45 O 0.7227(4) 0.1578(3) 0.3001(2) 0.0450(18) Uani 1 1 d . . .
O46 O 0.7126(4) 0.4354(3) 0.3758(2) 0.0433(17) Uani 1 1 d . . .
O47 O 0.8301(4) 0.3400(3) 0.3302(2) 0.0429(17) Uani 1 1 d . . .
O48 O 0.8139(4) 0.4843(3) 0.2795(2) 0.0420(17) Uani 1 1 d . . .
O49 O 0.7002(4) 0.2798(3) 0.3191(2) 0.0427(17) Uani 1 1 d . . .
O50 O 0.7923(3) 0.3409(3) 0.2159(2) 0.0344(15) Uani 1 1 d . . .
N1 N 0.6142(9) 0.5830(9) 0.1123(6) 0.124(5) Uani 1 1 d . . .
N2 N 0.5474(10) 0.4415(11) 0.1238(7) 0.186(8) Uani 1 1 d . . .
C11 C 0.7795(8) 0.5823(6) 0.3510(4) 0.051(3) Uani 1 1 d . . .
C12 C 0.7947(7) 0.6506(5) 0.3651(4) 0.057(3) Uani 1 1 d . . .
C13 C 0.8507(8) 0.6389(7) 0.3960(6) 0.093(5) Uani 1 1 d . . .
H13A H 0.8796 0.5887 0.4125 0.112 Uiso 1 1 calc R . .
C14 C 0.8651(10) 0.7048(8) 0.4031(6) 0.124(6) Uani 1 1 d . . .
H14A H 0.9059 0.7001 0.4226 0.149 Uiso 1 1 calc R . .
C15 C 0.8175(9) 0.7764(7) 0.3805(6) 0.093(5) Uani 1 1 d . . .
H15A H 0.8246 0.8200 0.3872 0.112 Uiso 1 1 calc R . .
C16 C 0.7632(9) 0.7860(6) 0.3502(5) 0.078(5) Uani 1 1 d . . .
H16A H 0.7338 0.8362 0.3342 0.094 Uiso 1 1 calc R . .
C17 C 0.7483(7) 0.7223(5) 0.3414(4) 0.060(3) Uani 1 1 d . . .
H17A H 0.7087 0.7280 0.3203 0.072 Uiso 1 1 calc R . .
C18 C 0.6091(11) 0.6477(12) 0.0803(10) 0.148(8) Uani 1 1 d . . .
C19 C 0.6021(13) 0.7262(12) 0.0348(9) 0.209(10) Uani 1 1 d . . .
H19A H 0.6499 0.7426 0.0278 0.313 Uiso 1 1 calc R . .
H19B H 0.5608 0.7639 0.0477 0.313 Uiso 1 1 calc R . .
H19C H 0.5909 0.7224 0.0000 0.313 Uiso 1 1 calc R . .
C21 C 0.5482(9) 0.5405(8) 0.2883(6) 0.088(5) Uani 1 1 d . . .
C22 C 0.4727(10) 0.5549(9) 0.3216(8) 0.110(5) Uani 1 1 d . . .
C23 C 0.4610(10) 0.5918(8) 0.3622(8) 0.149(9) Uani 1 1 d . . .
H23A H 0.4982 0.6153 0.3657 0.178 Uiso 1 1 calc R . .
C24 C 0.3917(14) 0.5931(12) 0.3981(10) 0.176(10) Uani 1 1 d . . .
H24A H 0.3872 0.6058 0.4318 0.211 Uiso 1 1 calc R . .
C25 C 0.3347(13) 0.5774(18) 0.3859(13) 0.221(15) Uani 1 1 d . . .
H25A H 0.2863 0.5936 0.4049 0.266 Uiso 1 1 calc R . .
C26 C 0.3370(14) 0.5360(19) 0.3448(13) 0.283(17) Uani 1 1 d . . .
H26A H 0.2956 0.5191 0.3401 0.340 Uiso 1 1 calc R . .
C27 C 0.4111(12) 0.5257(15) 0.3136(8) 0.197(11) Uani 1 1 d . . .
H27A H 0.4208 0.4990 0.2867 0.236 Uiso 1 1 calc R . .
C31 C 0.7459(7) 0.5798(6) 0.1693(4) 0.063(3) Uani 1 1 d . . .
C32 C 0.7810(7) 0.6353(6) 0.1171(5) 0.067(3) Uani 1 1 d . . .
C33 C 0.8212(7) 0.6144(7) 0.0728(4) 0.070(4) Uani 1 1 d . . .
H33A H 0.8334 0.5623 0.0735 0.084 Uiso 1 1 calc R . .
C34 C 0.8449(10) 0.6707(12) 0.0257(6) 0.131(7) Uani 1 1 d . . .
H34A H 0.8705 0.6567 -0.0067 0.157 Uiso 1 1 calc R . .
C35 C 0.8333(12) 0.7409(12) 0.0246(8) 0.142(9) Uani 1 1 d . . .
H35A H 0.8510 0.7772 -0.0084 0.170 Uiso 1 1 calc R . .
C36 C 0.7965(11) 0.7645(8) 0.0694(7) 0.130(7) Uani 1 1 d . . .
H36A H 0.7924 0.8157 0.0687 0.156 Uiso 1 1 calc R . .
C37 C 0.7643(9) 0.7136(7) 0.1171(5) 0.110(6) Uani 1 1 d . . .
H37A H 0.7336 0.7300 0.1472 0.132 Uiso 1 1 calc R . .
C41 C 1.0095(7) 0.3442(6) 0.3165(4) 0.050(3) Uani 1 1 d . . .
C42 C 1.0877(7) 0.3490(6) 0.2964(5) 0.059(3) Uani 1 1 d . . .
C43 C 1.1393(9) 0.2983(7) 0.2702(5) 0.084(4) Uani 1 1 d . . .
H43A H 1.1228 0.2573 0.2667 0.100 Uiso 1 1 calc R . .
C44 C 1.2121(9) 0.3050(11) 0.2496(6) 0.110(6) Uani 1 1 d . . .
H44A H 1.2449 0.2689 0.2323 0.132 Uiso 1 1 calc R . .
C45 C 1.2376(11) 0.3628(11) 0.2537(8) 0.131(7) Uani 1 1 d . . .
H45A H 1.2891 0.3653 0.2410 0.157 Uiso 1 1 calc R . .
C46 C 1.1890(12) 0.4189(10) 0.2764(8) 0.131(7) Uani 1 1 d . . .
H46A H 1.2057 0.4619 0.2762 0.157 Uiso 1 1 calc R . .
C47 C 1.1171(8) 0.4106(7) 0.2987(5) 0.083(4) Uani 1 1 d . . .
H47A H 1.0852 0.4466 0.3164 0.100 Uiso 1 1 calc R . .
C51 C 0.8790(6) 0.2987(5) 0.4555(4) 0.048(3) Uani 1 1 d . . .
C52 C 0.8878(6) 0.2770(6) 0.5149(4) 0.057(3) Uani 1 1 d . . .
C53 C 0.8805(8) 0.3305(7) 0.5418(5) 0.089(4) Uani 1 1 d . . .
H53A H 0.8684 0.3839 0.5220 0.107 Uiso 1 1 calc R . .
C54 C 0.8915(8) 0.3041(8) 0.6001(5) 0.092(5) Uani 1 1 d . . .
H54A H 0.8851 0.3418 0.6182 0.111 Uiso 1 1 calc R . .
C55 C 0.9097(9) 0.2310(9) 0.6308(6) 0.101(5) Uani 1 1 d . . .
H55A H 0.9174 0.2156 0.6694 0.121 Uiso 1 1 calc R . .
C56 C 0.9172(7) 0.1764(8) 0.6012(5) 0.077(4) Uani 1 1 d . . .
H56A H 0.9301 0.1231 0.6210 0.093 Uiso 1 1 calc R . .
C57 C 0.9063(6) 0.1987(6) 0.5457(4) 0.056(3) Uani 1 1 d . . .
H57A H 0.9114 0.1610 0.5279 0.067 Uiso 1 1 calc R . .
C61 C 0.5640(6) 0.3076(7) 0.4101(5) 0.061(3) Uani 1 1 d . . .
C62 C 0.5091(7) 0.3176(6) 0.4620(5) 0.069(4) Uani 1 1 d . . .
C63 C 0.4703(9) 0.3894(7) 0.4628(6) 0.115(6) Uani 1 1 d . . .
H63A H 0.4735 0.4329 0.4305 0.138 Uiso 1 1 calc R . .
C64 C 0.4253(11) 0.3971(8) 0.5128(7) 0.158(9) Uani 1 1 d . . .
H64A H 0.4003 0.4473 0.5145 0.189 Uiso 1 1 calc R . .
C65 C 0.4162(10) 0.3393(9) 0.5565(7) 0.136(7) Uani 1 1 d . . .
H65A H 0.3849 0.3475 0.5893 0.163 Uiso 1 1 calc R . .
C66 C 0.4512(10) 0.2665(9) 0.5560(7) 0.147(8) Uani 1 1 d . . .
H66A H 0.4438 0.2241 0.5882 0.177 Uiso 1 1 calc R . .
C67 C 0.4986(9) 0.2538(7) 0.5076(6) 0.114(6) Uani 1 1 d . . .
H67A H 0.5226 0.2032 0.5064 0.137 Uiso 1 1 calc R . .
C71 C 0.8989(6) -0.0644(5) 0.4110(4) 0.046(3) Uani 1 1 d . . .
C72 C 0.8766(6) -0.1111(5) 0.4699(4) 0.045(3) Uani 1 1 d . . .
C73 C 0.8306(10) -0.0758(7) 0.5063(5) 0.112(6) Uani 1 1 d . . .
H73A H 0.8155 -0.0213 0.4955 0.134 Uiso 1 1 calc R . .
C74 C 0.8046(8) -0.1206(8) 0.5610(5) 0.093(4) Uani 1 1 d . . .
H74A H 0.7682 -0.0973 0.5857 0.112 Uiso 1 1 calc R . .
C75 C 0.8339(9) -0.1984(8) 0.5767(6) 0.094(5) Uani 1 1 d . . .
H75A H 0.8210 -0.2286 0.6141 0.113 Uiso 1 1 calc R . .
C76 C 0.8806(7) -0.2333(6) 0.5405(5) 0.073(4) Uani 1 1 d . . .
H76A H 0.8990 -0.2876 0.5520 0.087 Uiso 1 1 calc R . .
C77 C 0.9019(7) -0.1887(5) 0.4854(4) 0.059(3) Uani 1 1 d . . .
H77A H 0.9338 -0.2128 0.4593 0.070 Uiso 1 1 calc R . .
C81 C 0.7312(7) 0.3640(7) 0.0711(5) 0.068(4) Uani 1 1 d . . .
C82 C 0.7110(7) 0.4288(8) 0.0171(5) 0.074(4) Uani 1 1 d . . .
C83 C 0.7165(7) 0.5036(9) 0.0121(5) 0.093(5) Uani 1 1 d . . .
H83A H 0.7308 0.5114 0.0432 0.111 Uiso 1 1 calc R . .
C84 C 0.7018(8) 0.5675(10) -0.0371(8) 0.124(6) Uani 1 1 d . . .
H84A H 0.7015 0.6187 -0.0400 0.149 Uiso 1 1 calc R . .
C85 C 0.6871(11) 0.5449(13) -0.0830(7) 0.155(9) Uani 1 1 d . . .
H85A H 0.6848 0.5818 -0.1194 0.186 Uiso 1 1 calc R . .
C86 C 0.6767(11) 0.4743(13) -0.0765(9) 0.158(8) Uani 1 1 d . . .
H86A H 0.6583 0.4662 -0.1058 0.190 Uiso 1 1 calc R . .
C87 C 0.6928(9) 0.4132(11) -0.0268(5) 0.119(6) Uani 1 1 d . . .
H87A H 0.6911 0.3625 -0.0237 0.142 Uiso 1 1 calc R . .
C91 C 0.7353(6) 0.2095(6) 0.4518(4) 0.055(3) Uani 1 1 d . . .
C92 C 0.7400(7) 0.1788(6) 0.5114(4) 0.056(3) Uani 1 1 d . . .
C93 C 0.7719(9) 0.1069(7) 0.5337(6) 0.100(5) Uani 1 1 d . . .
H93A H 0.7943 0.0750 0.5104 0.120 Uiso 1 1 calc R . .
C94 C 0.7730(12) 0.0770(8) 0.5910(8) 0.138(8) Uani 1 1 d . . .
H94A H 0.7914 0.0233 0.6072 0.166 Uiso 1 1 calc R . .
C95 C 0.7503(9) 0.1192(10) 0.6229(6) 0.100(5) Uani 1 1 d . . .
H95A H 0.7581 0.0975 0.6616 0.120 Uiso 1 1 calc R . .
C96 C 0.7139(9) 0.1964(9) 0.6027(6) 0.105(5) Uani 1 1 d . . .
H96A H 0.6935 0.2276 0.6267 0.126 Uiso 1 1 calc R . .
C97 C 0.7095(8) 0.2252(8) 0.5439(5) 0.095(5) Uani 1 1 d . . .
H97A H 0.6850 0.2772 0.5272 0.114 Uiso 1 1 calc R . .
C98 C 0.6755(6) 0.4495(5) 0.4268(4) 0.060(3) Uani 1 1 d . . .
H98A H 0.6210 0.4524 0.4294 0.091 Uiso 1 1 calc R . .
H98B H 0.6827 0.4982 0.4275 0.091 Uiso 1 1 calc R . .
H98C H 0.6970 0.4076 0.4589 0.091 Uiso 1 1 calc R . .
C101 C 0.6802(7) 0.0294(6) 0.4099(5) 0.060(3) Uani 1 1 d . . .
C102 C 0.6514(6) -0.0351(6) 0.4566(4) 0.057(3) Uani 1 1 d . . .
C103 C 0.6757(8) -0.1066(6) 0.4572(6) 0.104(6) Uani 1 1 d . . .
H10A H 0.7171 -0.1177 0.4301 0.125 Uiso 1 1 calc R . .
C104 C 0.6464(11) -0.1679(8) 0.4939(8) 0.169(10) Uani 1 1 d . . .
H10B H 0.6601 -0.2178 0.4897 0.202 Uiso 1 1 calc R . .
C105 C 0.5954(11) -0.1489(12) 0.5369(8) 0.155(9) Uani 1 1 d . . .
H10C H 0.5751 -0.1887 0.5650 0.186 Uiso 1 1 calc R . .
C106 C 0.5723(11) -0.0776(10) 0.5420(7) 0.144(8) Uani 1 1 d . . .
H10D H 0.5396 -0.0672 0.5737 0.173 Uiso 1 1 calc R . .
C107 C 0.5989(9) -0.0220(8) 0.4992(6) 0.124(6) Uani 1 1 d . . .
H10E H 0.5791 0.0298 0.4992 0.149 Uiso 1 1 calc R . .
C111 C 0.9275(6) 0.4187(5) 0.1539(4) 0.040(3) Uani 1 1 d . . .
C112 C 0.9935(6) 0.4573(5) 0.1266(4) 0.051(3) Uani 1 1 d . . .
C113 C 1.0225(6) 0.4633(6) 0.0718(4) 0.058(3) Uani 1 1 d . . .
H11A H 1.0016 0.4442 0.0497 0.070 Uiso 1 1 calc R . .
C114 C 1.0836(8) 0.4984(7) 0.0492(5) 0.087(4) Uani 1 1 d . . .
H11B H 1.1051 0.5027 0.0114 0.105 Uiso 1 1 calc R . .
C115 C 1.1131(8) 0.5266(6) 0.0810(5) 0.080(4) Uani 1 1 d . . .
H11C H 1.1527 0.5531 0.0642 0.096 Uiso 1 1 calc R . .
C116 C 1.0869(7) 0.5174(7) 0.1360(5) 0.080(4) Uani 1 1 d . . .
H11D H 1.1106 0.5335 0.1584 0.096 Uiso 1 1 calc R . .
C117 C 1.0247(6) 0.4840(5) 0.1596(4) 0.062(3) Uani 1 1 d . . .
H11E H 1.0039 0.4796 0.1976 0.075 Uiso 1 1 calc R . .
C121 C 0.7605(7) 0.0619(7) 0.0909(4) 0.047(3) Uani 1 1 d . . .
C122 C 0.7790(7) 0.0560(7) 0.0325(5) 0.055(3) Uani 1 1 d . . .
C123 C 0.7459(8) 0.1146(8) -0.0124(5) 0.086(4) Uani 1 1 d . . .
H12A H 0.7114 0.1580 -0.0043 0.103 Uiso 1 1 calc R . .
C124 C 0.7591(12) 0.1148(10) -0.0667(6) 0.139(7) Uani 1 1 d . . .
H12B H 0.7339 0.1547 -0.0962 0.167 Uiso 1 1 calc R . .
C125 C 0.8130(11) 0.0508(10) -0.0754(5) 0.108(6) Uani 1 1 d . . .
H12C H 0.8270 0.0493 -0.1131 0.130 Uiso 1 1 calc R . .
C126 C 0.8479(8) -0.0108(8) -0.0332(5) 0.086(4) Uani 1 1 d . . .
H12D H 0.8828 -0.0539 -0.0414 0.104 Uiso 1 1 calc R . .
C127 C 0.8297(7) -0.0067(7) 0.0211(4) 0.072(4) Uani 1 1 d . . .
H12E H 0.8526 -0.0477 0.0511 0.086 Uiso 1 1 calc R . .
C128 C 0.5310(12) 0.4108(12) 0.0948(9) 0.154(8) Uiso 1 1 d . . .
C129 C 0.5202(14) 0.3673(14) 0.0565(10) 0.245(12) Uiso 1 1 d . . .
H12F H 0.4715 0.3918 0.0409 0.367 Uiso 1 1 calc R . .
H12G H 0.5206 0.3137 0.0786 0.367 Uiso 1 1 calc R . .
H12H H 0.5616 0.3690 0.0256 0.367 Uiso 1 1 calc R . .
C131 C 0.9064(6) -0.1625(5) 0.2426(4) 0.039(3) Uani 1 1 d . . .
C132 C 0.9295(6) -0.2479(5) 0.2471(4) 0.044(3) Uani 1 1 d . . .
C133 C 0.9902(8) -0.2951(6) 0.2740(5) 0.076(4) Uani 1 1 d . . .
H13B H 1.0204 -0.2743 0.2883 0.091 Uiso 1 1 calc R . .
C134 C 1.0089(8) -0.3739(6) 0.2808(6) 0.100(5) Uani 1 1 d . . .
H13C H 1.0512 -0.4070 0.2997 0.120 Uiso 1 1 calc R . .
C135 C 0.9644(8) -0.4021(6) 0.2595(5) 0.077(4) Uani 1 1 d . . .
H13D H 0.9760 -0.4556 0.2644 0.092 Uiso 1 1 calc R . .
C136 C 0.9031(7) -0.3549(5) 0.2311(4) 0.050(3) Uani 1 1 d . . .
H13E H 0.8733 -0.3756 0.2164 0.060 Uiso 1 1 calc R . .
C137 C 0.8861(6) -0.2774(5) 0.2245(4) 0.044(3) Uani 1 1 d . . .
H13F H 0.8448 -0.2440 0.2046 0.052 Uiso 1 1 calc R . .
C138 C 0.9795(6) -0.0080(5) 0.1532(4) 0.056(3) Uani 1 1 d . . .
H13G H 1.0227 0.0113 0.1548 0.084 Uiso 1 1 calc R . .
H13H H 0.9648 0.0133 0.1148 0.084 Uiso 1 1 calc R . .
H13I H 0.9939 -0.0642 0.1635 0.084 Uiso 1 1 calc R . .
C139 C 1.0028(8) 0.1021(6) 0.4173(5) 0.086(4) Uani 1 1 d . . .
H13J H 1.0151 0.0464 0.4239 0.128 Uiso 1 1 calc R . .
H13K H 0.9864 0.1127 0.4534 0.128 Uiso 1 1 calc R . .
H13L H 1.0478 0.1224 0.3988 0.128 Uiso 1 1 calc R . .
C141 C 0.6446(6) -0.0009(7) 0.2675(5) 0.058(3) Uani 1 1 d . . .
C142 C 0.5748(6) -0.0255(7) 0.2855(5) 0.107(5) Uiso 1 1 d G . .
C143 C 0.5553(9) -0.0691(8) 0.2588(5) 0.191(9) Uiso 1 1 d G . .
H14B H 0.5891 -0.0838 0.2290 0.229 Uiso 1 1 calc R . .
C144 C 0.4864(10) -0.0911(8) 0.2757(7) 0.313(16) Uiso 1 1 d G . .
H14C H 0.4731 -0.1209 0.2574 0.376 Uiso 1 1 calc R . .
C145 C 0.4370(7) -0.0696(9) 0.3192(7) 0.209(10) Uiso 1 1 d G . .
H14D H 0.3899 -0.0847 0.3307 0.251 Uiso 1 1 calc R . .
C146 C 0.4565(8) -0.0260(8) 0.3460(5) 0.258(12) Uiso 1 1 d G . .
H14E H 0.4227 -0.0113 0.3757 0.310 Uiso 1 1 calc R . .
C147 C 0.5254(9) -0.0040(7) 0.3291(5) 0.156(7) Uiso 1 1 d G . .
H14F H 0.5387 0.0258 0.3474 0.187 Uiso 1 1 calc R . .
C151 C 0.6091(8) 0.2619(7) 0.2171(5) 0.080(4) Uani 1 1 d . . .
C152 C 0.5330(8) 0.2555(8) 0.2608(8) 0.117(6) Uani 1 1 d . . .
C153 C 0.4866(10) 0.2087(9) 0.2600(7) 0.124(6) Uani 1 1 d . . .
H15B H 0.5038 0.1764 0.2366 0.149 Uiso 1 1 calc R . .
C154 C 0.4201(14) 0.2081(13) 0.2903(10) 0.176(10) Uani 1 1 d . . .
H15C H 0.3903 0.1737 0.2922 0.211 Uiso 1 1 calc R . .
C155 C 0.3966(10) 0.2625(14) 0.3200(10) 0.171(10) Uani 1 1 d . . .
H15D H 0.3479 0.2655 0.3412 0.205 Uiso 1 1 calc R . .
C156 C 0.4398(11) 0.3132(11) 0.3207(8) 0.146(7) Uani 1 1 d . . .
H15E H 0.4229 0.3442 0.3450 0.175 Uiso 1 1 calc R . .
C157 C 0.5039(8) 0.3163(9) 0.2869(6) 0.104(5) Uani 1 1 d . . .
H15F H 0.5295 0.3561 0.2801 0.125 Uiso 1 1 calc R . .
C161 C 1.0512(6) 0.0088(5) 0.2836(4) 0.045(3) Uani 1 1 d . . .
C162 C 1.1374(6) 0.0021(6) 0.2618(4) 0.051(3) Uani 1 1 d . . .
C163 C 1.1749(7) -0.0531(7) 0.2368(4) 0.067(3) Uani 1 1 d . . .
H16B H 1.1503 -0.0892 0.2341 0.080 Uiso 1 1 calc R . .
C164 C 1.2539(8) -0.0543(9) 0.2147(5) 0.086(4) Uani 1 1 d . . .
H16C H 1.2820 -0.0909 0.1963 0.103 Uiso 1 1 calc R . .
C165 C 1.2869(9) -0.0036(9) 0.2204(6) 0.099(5) Uani 1 1 d . . .
H16D H 1.3386 -0.0052 0.2054 0.119 Uiso 1 1 calc R . .
C166 C 1.2511(8) 0.0495(9) 0.2461(5) 0.085(4) Uani 1 1 d . . .
H16E H 1.2766 0.0839 0.2503 0.102 Uiso 1 1 calc R . .
C167 C 1.1768(8) 0.0518(6) 0.2660(4) 0.068(4) Uani 1 1 d . . .
H16F H 1.1503 0.0897 0.2837 0.082 Uiso 1 1 calc R . .
C171 C 1.0007(6) 0.1958(5) 0.1736(3) 0.038(2) Uani 1 1 d . . .
C172 C 1.0830(6) 0.1934(6) 0.1529(4) 0.051(3) Uani 1 1 d . . .
C173 C 1.1140(7) 0.2542(6) 0.1513(4) 0.059(3) Uani 1 1 d . . .
H17B H 1.0836 0.2961 0.1636 0.071 Uiso 1 1 calc R . .
C174 C 1.1894(8) 0.2507(7) 0.1314(5) 0.072(4) Uani 1 1 d . . .
H17C H 1.2120 0.2900 0.1312 0.086 Uiso 1 1 calc R . .
C175 C 1.2328(8) 0.1913(8) 0.1117(5) 0.085(4) Uani 1 1 d . . .
H17D H 1.2848 0.1902 0.0978 0.102 Uiso 1 1 calc R . .
C176 C 1.2013(7) 0.1333(7) 0.1119(5) 0.068(3) Uani 1 1 d . . .
H17E H 1.2311 0.0922 0.0984 0.081 Uiso 1 1 calc R . .
C177 C 1.1262(7) 0.1364(6) 0.1320(4) 0.056(3) Uani 1 1 d . . .
H17F H 1.1036 0.0976 0.1313 0.068 Uiso 1 1 calc R . .
C181 C 0.8926(6) 0.2220(6) 0.0715(4) 0.044(3) Uani 1 1 d . . .
C182 C 0.9327(6) 0.2178(5) 0.0153(4) 0.043(3) Uani 1 1 d . . .
C183 C 0.9692(7) 0.2738(6) -0.0193(4) 0.069(4) Uani 1 1 d . . .
H18A H 0.9676 0.3176 -0.0090 0.083 Uiso 1 1 calc R . .
C184 C 1.0091(9) 0.2646(8) -0.0705(5) 0.111(6) Uani 1 1 d . . .
H18B H 1.0338 0.3037 -0.0947 0.133 Uiso 1 1 calc R . .
C185 C 1.0144(9) 0.2029(8) -0.0871(5) 0.102(5) Uani 1 1 d . . .
H18C H 1.0433 0.1974 -0.1213 0.123 Uiso 1 1 calc R . .
C186 C 0.9747(8) 0.1465(7) -0.0511(5) 0.084(4) Uani 1 1 d . . .
H18D H 0.9758 0.1036 -0.0624 0.101 Uiso 1 1 calc R . .
C187 C 0.9345(7) 0.1525(6) -0.0001(4) 0.064(3) Uani 1 1 d . . .
H18E H 0.9090 0.1139 0.0239 0.077 Uiso 1 1 calc R . .

loop_
_atom_site_aniso_label
_atom_site_aniso_U_11
_atom_site_aniso_U_22
_atom_site_aniso_U_33
_atom_site_aniso_U_23
_atom_site_aniso_U_13
_atom_site_aniso_U_12
Mn1 0.0775(13) 0.0243(7) 0.0447(9) -0.0136(7) 0.0009(9) -0.0192(8)
Mn2 0.0784(12) 0.0209(7) 0.0379(8) -0.0093(7) -0.0010(8) -0.0232(8)
Mn3 0.0746(12) 0.0260(7) 0.0344(8) -0.0125(7) 0.0159(8) -0.0273(8)
Mn4 0.0648(11) 0.0262(7) 0.0367(8) -0.0167(7) 0.0138(8) -0.0208(8)
Mn5 0.0750(12) 0.0214(7) 0.0405(9) -0.0102(7) -0.0023(8) -0.0208(8)
Mn6 0.0673(11) 0.0262(7) 0.0277(8) -0.0100(6) 0.0081(7) -0.0246(8)
Mn7 0.0676(12) 0.0264(7) 0.0331(8) -0.0150(7) 0.0160(8) -0.0258(8)
Mn8 0.1135(16) 0.0407(9) 0.0473(10) -0.0221(8) 0.0266(10) -0.0428(10)
Mn9 0.0976(15) 0.0388(9) 0.0768(12) -0.0376(9) 0.0541(11) -0.0424(10)
Mn10 0.0711(12) 0.0217(7) 0.0378(8) -0.0090(7) -0.0091(8) -0.0180(8)
Mn11 0.0612(11) 0.0251(7) 0.0283(8) -0.0117(6) 0.0060(7) -0.0185(7)
Mn12 0.0670(12) 0.0280(7) 0.0371(8) -0.0157(7) 0.0178(8) -0.0275(8)
Mn13 0.0621(11) 0.0230(7) 0.0334(8) -0.0124(6) 0.0036(7) -0.0190(7)
Mn14 0.0655(12) 0.0307(8) 0.0341(8) -0.0162(7) 0.0029(8) -0.0183(8)
Sr1 0.0973(11) 0.0642(8) 0.0759(8) -0.0303(7) 0.0039(8) -0.0266(7)
O1 0.088(6) 0.028(4) 0.047(4) -0.012(3) -0.005(4) -0.023(4)
O2 0.086(6) 0.030(4) 0.057(4) -0.022(4) 0.004(4) -0.023(4)
O3 0.101(8) 0.043(5) 0.096(7) -0.020(4) -0.031(6) -0.013(5)
O4 0.112(8) 0.114(8) 0.082(7) -0.028(6) -0.003(6) -0.044(6)
O5 0.116(7) 0.030(4) 0.046(5) -0.009(4) -0.005(5) -0.015(4)
O6 0.085(6) 0.035(4) 0.051(4) -0.013(3) -0.006(4) -0.021(4)
O7 0.079(6) 0.030(4) 0.063(5) -0.013(4) -0.011(4) -0.022(4)
O8 0.074(5) 0.028(3) 0.060(4) -0.016(3) -0.001(4) -0.022(4)
O9 0.078(6) 0.041(4) 0.038(4) -0.008(3) -0.004(4) -0.024(4)
O10 0.092(6) 0.028(4) 0.044(4) -0.007(3) -0.011(4) -0.021(4)
O11 0.074(6) 0.042(4) 0.074(5) -0.028(4) 0.044(4) -0.030(4)
O12 0.101(6) 0.039(4) 0.095(6) -0.046(4) 0.063(5) -0.049(4)
O13 0.110(6) 0.035(4) 0.027(3) -0.007(3) -0.006(4) -0.035(4)
O14 0.059(5) 0.025(3) 0.039(4) -0.008(3) -0.004(3) -0.015(3)
O15 0.078(6) 0.057(5) 0.039(4) -0.018(4) -0.002(4) -0.029(4)
O16 0.097(7) 0.068(5) 0.094(6) -0.030(5) -0.021(5) -0.031(5)
O17 0.135(8) 0.041(4) 0.056(5) -0.018(4) -0.011(5) -0.006(5)
O18 0.092(6) 0.038(4) 0.039(4) -0.017(3) 0.019(4) -0.035(4)
O19 0.115(7) 0.029(4) 0.068(5) -0.015(4) 0.051(5) -0.025(4)
O20 0.080(6) 0.035(4) 0.053(4) -0.013(3) 0.032(4) -0.031(4)
O21 0.070(5) 0.043(4) 0.027(4) -0.013(3) 0.015(3) -0.034(4)
O22 0.084(5) 0.036(4) 0.021(3) -0.003(3) 0.007(3) -0.039(4)
O23 0.055(5) 0.065(5) 0.066(5) -0.019(4) -0.011(4) -0.004(4)
O24 0.085(6) 0.051(4) 0.040(4) -0.020(4) -0.010(4) -0.024(4)
O25 0.075(6) 0.027(4) 0.048(4) -0.022(3) -0.005(4) -0.020(4)
O26 0.068(5) 0.033(3) 0.036(4) -0.016(3) -0.002(3) -0.031(3)
O27 0.069(6) 0.055(5) 0.073(5) -0.023(4) -0.010(5) -0.020(4)
O28 0.081(6) 0.049(4) 0.059(5) -0.017(4) 0.011(4) -0.021(4)
O29 0.106(8) 0.093(7) 0.131(8) -0.053(7) -0.032(7) 0.010(6)
O30 0.123(8) 0.039(4) 0.099(6) -0.033(4) 0.044(6) -0.051(5)
O31 0.066(5) 0.039(4) 0.061(5) -0.020(4) -0.013(4) -0.015(4)
O32 0.064(5) 0.034(4) 0.046(4) -0.024(3) -0.001(4) -0.012(3)
O33 0.083(6) 0.030(4) 0.053(4) -0.018(3) 0.006(4) -0.027(4)
O34 0.068(5) 0.033(3) 0.030(3) -0.007(3) -0.004(3) -0.027(3)
O35 0.055(5) 0.030(3) 0.038(4) -0.014(3) 0.012(3) -0.026(3)
O36 0.069(5) 0.029(3) 0.030(3) -0.007(3) 0.001(3) -0.025(3)
O37 0.069(5) 0.022(3) 0.032(3) -0.010(3) -0.004(3) -0.013(3)
O38 0.062(5) 0.020(3) 0.034(3) -0.006(3) -0.004(3) -0.017(3)
O39 0.058(4) 0.025(3) 0.024(3) -0.012(3) 0.008(3) -0.018(3)
O40 0.078(5) 0.013(3) 0.029(3) -0.011(3) 0.001(3) -0.015(3)
O41 0.084(6) 0.026(3) 0.048(4) -0.011(3) -0.032(4) -0.004(4)
O42 0.071(5) 0.025(3) 0.028(3) -0.020(3) 0.009(3) -0.024(3)
O43 0.061(5) 0.023(3) 0.023(3) -0.005(3) 0.015(3) -0.018(3)
O44 0.058(5) 0.027(3) 0.033(3) -0.013(3) 0.001(3) -0.012(3)
O45 0.078(5) 0.028(3) 0.038(4) -0.017(3) 0.017(3) -0.033(3)
O46 0.067(5) 0.030(3) 0.036(4) -0.015(3) 0.009(3) -0.020(3)
O47 0.079(5) 0.022(3) 0.030(3) -0.011(3) 0.011(3) -0.023(3)
O48 0.072(5) 0.019(3) 0.038(4) -0.008(3) 0.005(3) -0.025(3)
O49 0.068(5) 0.032(3) 0.036(3) -0.020(3) 0.027(3) -0.036(3)
O50 0.051(4) 0.026(3) 0.031(3) -0.011(3) 0.011(3) -0.024(3)
N1 0.156(14) 0.130(12) 0.108(11) -0.049(10) 0.001(10) -0.062(12)
N2 0.198(18) 0.26(2) 0.141(13) -0.066(14) 0.013(12) -0.136(16)
C11 0.085(10) 0.031(6) 0.042(7) -0.020(5) 0.023(7) -0.030(7)
C12 0.083(10) 0.027(6) 0.053(7) -0.012(5) 0.024(7) -0.020(6)
C13 0.118(13) 0.053(8) 0.139(13) -0.048(8) -0.062(11) -0.011(8)
C14 0.199(18) 0.069(10) 0.150(14) -0.062(10) -0.045(13) -0.049(11)
C15 0.135(14) 0.054(8) 0.120(12) -0.061(9) 0.026(10) -0.052(9)
C16 0.155(14) 0.036(6) 0.061(8) -0.033(6) 0.023(8) -0.050(8)
C17 0.086(9) 0.039(6) 0.058(7) -0.026(6) 0.015(6) -0.022(6)
C18 0.123(16) 0.107(15) 0.22(2) -0.014(16) -0.063(16) -0.042(15)
C19 0.27(3) 0.15(2) 0.22(2) -0.046(19) -0.06(2) -0.06(2)
C21 0.085(13) 0.069(9) 0.077(11) -0.018(8) 0.041(10) -0.007(9)
C22 0.080(13) 0.092(12) 0.137(15) -0.022(11) -0.022(12) 0.003(10)
C23 0.126(16) 0.073(10) 0.175(18) -0.040(11) 0.086(14) 0.020(10)
C24 0.11(2) 0.157(19) 0.18(2) -0.048(16) -0.01(2) 0.077(17)
C25 0.063(17) 0.33(4) 0.27(3) -0.17(3) 0.027(19) 0.04(2)
C26 0.12(2) 0.43(5) 0.31(4) -0.24(4) 0.07(2) 0.00(2)
C27 0.093(16) 0.38(4) 0.132(16) -0.10(2) 0.010(13) -0.07(2)
C31 0.110(11) 0.039(6) 0.036(7) 0.011(6) -0.026(7) -0.025(7)
C32 0.099(11) 0.053(7) 0.042(7) 0.010(6) -0.016(7) -0.032(7)
C33 0.083(10) 0.096(9) 0.039(7) -0.006(7) 0.007(7) -0.061(8)
C34 0.160(18) 0.162(17) 0.034(8) 0.017(11) 0.018(9) -0.060(16)
C35 0.17(2) 0.120(17) 0.095(14) 0.056(14) -0.022(14) -0.085(17)
C36 0.21(2) 0.056(9) 0.106(13) 0.031(10) -0.029(14) -0.062(12)
C37 0.187(16) 0.061(8) 0.082(10) 0.031(8) -0.045(10) -0.076(10)
C41 0.069(9) 0.041(6) 0.046(6) -0.009(5) -0.012(6) -0.023(6)
C42 0.067(9) 0.050(7) 0.057(7) 0.000(6) -0.014(7) -0.025(7)
C43 0.133(14) 0.062(8) 0.052(8) -0.009(7) -0.001(8) -0.035(9)
C44 0.084(12) 0.168(17) 0.084(10) -0.038(11) 0.026(9) -0.064(12)
C45 0.108(16) 0.103(14) 0.154(17) 0.003(13) 0.000(13) -0.045(13)
C46 0.133(18) 0.083(12) 0.170(18) 0.039(12) -0.065(14) -0.076(12)
C47 0.088(11) 0.055(8) 0.104(10) -0.004(7) -0.021(9) -0.031(8)
C51 0.082(9) 0.038(6) 0.038(6) -0.015(5) -0.002(6) -0.033(6)
C52 0.083(9) 0.061(7) 0.037(6) -0.018(6) 0.004(6) -0.039(7)
C53 0.164(14) 0.054(7) 0.059(8) -0.025(7) -0.024(9) -0.022(8)
C54 0.155(15) 0.079(10) 0.062(9) -0.034(8) -0.024(9) -0.033(10)
C55 0.143(15) 0.107(12) 0.058(9) 0.009(9) -0.025(9) -0.072(11)
C56 0.098(11) 0.087(10) 0.047(8) 0.002(7) -0.020(7) -0.041(8)
C57 0.075(9) 0.062(7) 0.038(6) -0.017(6) -0.007(6) -0.028(7)
C61 0.047(8) 0.076(8) 0.068(8) -0.046(7) 0.024(6) -0.015(7)
C62 0.090(10) 0.058(7) 0.064(8) -0.038(7) 0.042(7) -0.035(7)
C63 0.160(15) 0.074(9) 0.108(11) -0.063(9) 0.078(10) -0.041(9)
C64 0.24(2) 0.058(9) 0.127(15) -0.039(10) 0.094(15) -0.024(12)
C65 0.166(17) 0.098(12) 0.143(15) -0.092(12) 0.081(13) -0.030(12)
C66 0.210(19) 0.105(12) 0.139(14) -0.077(11) 0.127(14) -0.109(13)
C67 0.166(15) 0.049(7) 0.115(12) -0.043(8) 0.063(11) -0.036(9)
C71 0.085(9) 0.025(5) 0.030(5) -0.001(4) -0.002(5) -0.028(5)
C72 0.077(8) 0.031(5) 0.027(5) -0.007(5) -0.001(5) -0.018(5)
C73 0.229(19) 0.071(9) 0.027(7) -0.011(7) -0.004(9) -0.032(11)
C74 0.133(14) 0.080(10) 0.058(9) -0.021(8) 0.004(9) -0.024(10)
C75 0.123(14) 0.082(10) 0.070(9) -0.005(9) 0.010(9) -0.050(10)
C76 0.099(11) 0.043(7) 0.067(8) -0.005(7) 0.000(8) -0.025(7)
C77 0.091(9) 0.039(6) 0.041(6) 0.008(5) -0.012(6) -0.032(6)
C81 0.078(10) 0.060(8) 0.064(9) -0.017(7) 0.013(7) -0.030(7)
C82 0.085(10) 0.096(10) 0.058(8) -0.031(8) 0.007(7) -0.048(9)
C83 0.074(11) 0.109(12) 0.060(9) -0.004(9) -0.018(8) 0.014(9)
C84 0.064(11) 0.122(14) 0.113(14) 0.030(13) 0.004(11) 0.000(10)
C85 0.154(19) 0.18(2) 0.075(12) 0.077(13) -0.051(12) -0.074(16)
C86 0.135(18) 0.18(2) 0.142(19) -0.015(17) 0.018(14) -0.083(17)
C87 0.164(17) 0.173(17) 0.034(8) 0.000(10) -0.007(9) -0.107(14)
C91 0.084(9) 0.038(6) 0.057(7) -0.031(6) -0.010(6) -0.011(6)
C92 0.083(9) 0.044(7) 0.036(6) 0.000(6) 0.003(6) -0.026(7)
C93 0.158(15) 0.040(8) 0.090(11) -0.002(8) -0.047(11) -0.003(9)
C94 0.25(2) 0.039(8) 0.139(17) -0.009(10) -0.091(16) -0.026(11)
C95 0.110(13) 0.092(12) 0.078(11) 0.039(10) -0.047(10) -0.051(11)
C96 0.132(15) 0.115(13) 0.061(10) -0.014(9) -0.007(9) -0.038(11)
C97 0.095(12) 0.088(10) 0.051(8) 0.004(8) 0.018(8) 0.007(8)
C98 0.104(10) 0.034(5) 0.042(6) -0.025(5) 0.019(6) -0.016(6)
C101 0.075(9) 0.044(7) 0.062(8) -0.015(6) 0.012(7) -0.033(7)
C102 0.053(8) 0.064(7) 0.051(7) -0.015(6) 0.022(6) -0.029(6)
C103 0.108(12) 0.030(6) 0.154(13) -0.034(8) 0.059(10) -0.030(7)
C104 0.20(2) 0.063(10) 0.171(18) 0.001(11) 0.088(17) -0.050(12)
C105 0.131(18) 0.129(17) 0.108(15) 0.050(13) 0.016(12) -0.008(14)
C106 0.162(18) 0.102(12) 0.123(14) -0.016(12) 0.095(13) -0.060(13)
C107 0.136(15) 0.082(10) 0.115(13) -0.032(10) 0.058(11) -0.010(10)
C111 0.048(7) 0.019(5) 0.048(6) -0.010(5) 0.010(5) -0.013(5)
C112 0.087(9) 0.032(5) 0.022(5) 0.007(4) 0.011(5) -0.026(6)
C113 0.087(9) 0.068(7) 0.032(6) -0.014(6) 0.006(6) -0.048(7)
C114 0.110(12) 0.115(11) 0.050(8) -0.012(8) 0.002(8) -0.071(10)
C115 0.118(12) 0.057(8) 0.073(9) -0.006(7) -0.015(9) -0.047(8)
C116 0.117(12) 0.093(9) 0.050(8) -0.025(7) 0.013(8) -0.066(9)
C117 0.097(9) 0.058(7) 0.056(7) -0.036(6) 0.031(6) -0.058(7)
C121 0.064(9) 0.053(7) 0.030(6) -0.013(6) -0.020(6) -0.011(6)
C122 0.060(8) 0.075(8) 0.049(7) -0.030(7) -0.002(6) -0.034(7)
C123 0.107(12) 0.107(11) 0.044(8) -0.024(8) 0.000(8) -0.030(9)
C124 0.25(2) 0.118(14) 0.044(9) -0.033(9) -0.007(11) -0.037(14)
C125 0.189(18) 0.127(14) 0.034(8) -0.032(9) -0.015(10) -0.067(13)
C126 0.111(12) 0.105(11) 0.055(8) -0.045(9) -0.004(8) -0.023(9)
C127 0.104(11) 0.081(9) 0.037(7) -0.013(7) -0.002(7) -0.042(8)
C131 0.044(7) 0.030(5) 0.051(7) -0.027(5) 0.013(6) -0.012(5)
C132 0.069(8) 0.028(5) 0.046(6) -0.026(5) 0.009(6) -0.023(6)
C133 0.100(11) 0.035(6) 0.100(10) -0.029(7) -0.031(9) -0.003(7)
C134 0.149(14) 0.034(6) 0.135(12) -0.045(8) -0.069(11) 0.013(8)
C135 0.123(12) 0.028(6) 0.085(9) -0.030(7) 0.000(9) -0.018(7)
C136 0.083(9) 0.030(5) 0.044(6) -0.010(5) -0.001(6) -0.032(6)
C137 0.045(7) 0.032(5) 0.053(6) -0.018(5) 0.012(5) -0.013(5)
C138 0.080(9) 0.047(6) 0.043(6) -0.025(5) 0.009(6) -0.015(6)
C139 0.146(13) 0.038(7) 0.082(9) -0.010(6) -0.066(9) -0.008(8)
C141 0.044(8) 0.077(8) 0.055(8) -0.015(7) -0.005(6) -0.028(7)
C151 0.090(11) 0.068(9) 0.089(10) -0.060(8) -0.028(9) 0.027(8)
C152 0.072(10) 0.086(10) 0.227(18) -0.107(12) 0.050(11) -0.042(8)
C153 0.111(14) 0.144(14) 0.138(14) -0.071(12) 0.069(11) -0.084(12)
C154 0.18(3) 0.17(2) 0.19(2) -0.077(18) 0.057(18) -0.066(18)
C155 0.063(14) 0.20(2) 0.21(2) 0.021(19) -0.009(14) -0.069(16)
C156 0.109(17) 0.168(19) 0.135(16) -0.049(14) 0.033(13) -0.023(14)
C157 0.079(12) 0.119(12) 0.089(10) -0.038(10) 0.030(9) -0.002(9)
C161 0.058(8) 0.032(5) 0.038(6) -0.008(5) -0.008(5) -0.005(5)
C162 0.057(8) 0.047(6) 0.038(6) 0.001(5) -0.006(6) -0.014(6)
C163 0.073(10) 0.073(8) 0.045(7) -0.006(6) -0.013(7) -0.014(7)
C164 0.050(10) 0.139(14) 0.062(9) -0.047(9) -0.008(7) 0.008(9)
C165 0.112(14) 0.130(14) 0.067(10) -0.033(10) 0.010(9) -0.056(12)
C166 0.065(10) 0.126(13) 0.074(9) -0.016(9) 0.001(8) -0.064(10)
C167 0.122(13) 0.044(6) 0.042(7) 0.000(5) -0.025(7) -0.030(8)
C171 0.062(8) 0.030(5) 0.022(5) 0.008(4) -0.016(5) -0.021(5)
C172 0.070(9) 0.051(6) 0.039(6) -0.007(5) 0.003(6) -0.038(6)
C173 0.080(10) 0.051(7) 0.043(6) 0.003(5) -0.008(6) -0.033(7)
C174 0.086(11) 0.066(8) 0.066(8) -0.014(7) 0.012(8) -0.044(8)
C175 0.092(11) 0.106(11) 0.047(7) -0.006(8) 0.018(7) -0.050(10)
C176 0.072(10) 0.067(8) 0.064(8) -0.017(7) 0.008(7) -0.030(7)
C177 0.094(10) 0.047(6) 0.034(6) -0.013(5) -0.005(6) -0.024(7)
C181 0.055(7) 0.059(7) 0.025(5) -0.009(5) -0.001(5) -0.028(6)
C182 0.055(7) 0.046(6) 0.025(5) -0.009(5) 0.007(5) -0.018(5)
C183 0.123(11) 0.060(7) 0.033(6) -0.019(6) 0.012(7) -0.043(8)
C184 0.188(17) 0.110(11) 0.051(8) -0.032(8) 0.048(9) -0.095(12)
C185 0.164(15) 0.103(11) 0.041(7) -0.031(8) 0.043(8) -0.059(11)
C186 0.134(12) 0.075(8) 0.059(8) -0.046(7) 0.031(8) -0.046(9)
C187 0.104(10) 0.058(7) 0.045(6) -0.034(6) 0.026(6) -0.043(7)

loop_
_atom_type_symbol
_atom_type_description
_atom_type_scat_dispersion_real
_atom_type_scat_dispersion_imag
_atom_type_scat_source
C C 0.0033 0.0016 'International Tables Vol C Tables 4.2.6.8 and 6.1.1.4'
H H 0.0000 0.0000 'International Tables Vol C Tables 4.2.6.8 and 6.1.1.4'
N N 0.0061 0.0033 'International Tables Vol C Tables 4.2.6.8 and 6.1.1.4'
O O 0.0106 0.0060 'International Tables Vol C Tables 4.2.6.8 and 6.1.1.4'
Mn Mn 0.3368 0.7283 'International Tables Vol C Tables 4.2.6.8 and 6.1.1.4'
Sr Sr -1.5307 3.2498 'International Tables Vol C Tables 4.2.6.8 and 6.1.1.4'

loop_
_geom_angle_atom_site_label_1
_geom_angle_atom_site_label_2
_geom_angle_atom_site_label_3
_geom_angle
_geom_angle_site_symmetry_1
_geom_angle_site_symmetry_3
_geom_angle_publ_flag
O3 Mn1 O48 176.5(3) . . ?
O3 Mn1 O37 96.1(3) . . ?
O48 Mn1 O37 82.2(2) . . ?
O3 Mn1 O1 91.1(3) . . ?
O48 Mn1 O1 89.7(3) . . ?
O37 Mn1 O1 162.5(3) . . ?
O3 Mn1 O5 93.7(3) . . ?
O48 Mn1 O5 89.7(3) . . ?
O37 Mn1 O5 102.6(2) . . ?
O1 Mn1 O5 92.8(3) . . ?
O3 Mn1 O46 91.0(3) . . ?
O48 Mn1 O46 85.6(2) . . ?
O37 Mn1 O46 76.2(2) . . ?
O1 Mn1 O46 87.8(2) . . ?
O5 Mn1 O46 175.3(3) . . ?
O3 Mn1 Mn3 137.0(2) . . ?
O48 Mn1 Mn3 42.12(16) . . ?
O37 Mn1 Mn3 42.38(18) . . ?
O1 Mn1 Mn3 131.8(2) . . ?
O5 Mn1 Mn3 87.3(2) . . ?
O46 Mn1 Mn3 88.80(15) . . ?
O3 Mn1 Mn2 140.1(3) . . ?
O48 Mn1 Mn2 36.77(17) . . ?
O37 Mn1 Mn2 83.89(19) . . ?
O1 Mn1 Mn2 80.3(2) . . ?
O5 Mn1 Mn2 125.4(2) . . ?
O46 Mn1 Mn2 50.12(17) . . ?
Mn3 Mn1 Mn2 61.37(5) . . ?
O3 Mn1 Mn4 92.7(2) . . ?
O48 Mn1 Mn4 84.11(16) . . ?
O37 Mn1 Mn4 37.86(16) . . ?
O1 Mn1 Mn4 126.1(2) . . ?
O5 Mn1 Mn4 140.43(19) . . ?
O46 Mn1 Mn4 38.46(14) . . ?
Mn3 Mn1 Mn4 62.37(4) . . ?
Mn2 Mn1 Mn4 63.44(5) . . ?
O3 Mn1 Sr1 84.4(2) . . ?
O48 Mn1 Sr1 95.87(17) . . ?
O37 Mn1 Sr1 35.30(17) . . ?
O1 Mn1 Sr1 162.1(2) . . ?
O5 Mn1 Sr1 70.29(19) . . ?
O46 Mn1 Sr1 109.61(14) . . ?
Mn3 Mn1 Sr1 55.62(4) . . ?
Mn2 Mn1 Sr1 113.91(5) . . ?
Mn4 Mn1 Sr1 71.55(4) . . ?
O48 Mn2 O47 84.7(2) . . ?
O48 Mn2 O10 169.5(3) . . ?
O47 Mn2 O10 99.7(2) . . ?
O48 Mn2 O2 87.3(3) . . ?
O47 Mn2 O2 165.8(3) . . ?
O10 Mn2 O2 86.4(3) . . ?
O48 Mn2 O7 98.0(3) . . ?
O47 Mn2 O7 94.3(3) . . ?
O10 Mn2 O7 91.2(3) . . ?
O2 Mn2 O7 98.4(3) . . ?
O48 Mn2 O46 83.4(2) . . ?
O47 Mn2 O46 80.2(2) . . ?
O10 Mn2 O46 87.9(3) . . ?
O2 Mn2 O46 87.2(2) . . ?
O7 Mn2 O46 174.2(2) . . ?
O48 Mn2 Mn3 38.22(15) . . ?
O47 Mn2 Mn3 46.83(17) . . ?
O10 Mn2 Mn3 146.37(18) . . ?
O2 Mn2 Mn3 125.3(2) . . ?
O7 Mn2 Mn3 94.41(19) . . ?
O46 Mn2 Mn3 83.21(15) . . ?
O48 Mn2 Mn1 37.36(19) . . ?
O47 Mn2 Mn1 88.1(2) . . ?
O10 Mn2 Mn1 132.7(2) . . ?
O2 Mn2 Mn1 78.5(2) . . ?
O7 Mn2 Mn1 135.00(19) . . ?
O46 Mn2 Mn1 47.25(15) . . ?
Mn3 Mn2 Mn1 56.20(5) . . ?
O48 Mn2 Mn4 80.95(18) . . ?
O47 Mn2 Mn4 43.67(19) . . ?
O10 Mn2 Mn4 95.6(2) . . ?
O2 Mn2 Mn4 123.3(2) . . ?
O7 Mn2 Mn4 138.00(17) . . ?
O46 Mn2 Mn4 36.54(13) . . ?
Mn3 Mn2 Mn4 59.24(4) . . ?
Mn1 Mn2 Mn4 59.25(5) . . ?
O50 Mn3 O48 173.3(3) . . ?
O50 Mn3 O37 90.3(2) . . ?
O48 Mn3 O37 83.2(2) . . ?
O50 Mn3 O21 93.9(2) . . ?
O48 Mn3 O21 92.8(2) . . ?
O37 Mn3 O21 171.9(2) . . ?
O50 Mn3 O47 100.6(2) . . ?
O48 Mn3 O47 77.3(2) . . ?
O37 Mn3 O47 83.9(2) . . ?
O21 Mn3 O47 102.1(3) . . ?
O50 Mn3 O6 90.2(2) . . ?
O48 Mn3 O6 90.7(2) . . ?
O37 Mn3 O6 85.1(3) . . ?
O21 Mn3 O6 87.9(3) . . ?
O47 Mn3 O6 164.5(2) . . ?
O50 Mn3 Mn1 132.03(19) . . ?
O48 Mn3 Mn1 42.0(2) . . ?
O37 Mn3 Mn1 43.52(15) . . ?
O21 Mn3 Mn1 130.44(17) . . ?
O47 Mn3 Mn1 88.38(15) . . ?
O6 Mn3 Mn1 76.17(17) . . ?
O50 Mn3 Mn2 140.63(18) . . ?
O48 Mn3 Mn2 37.52(17) . . ?
O37 Mn3 Mn2 85.39(17) . . ?
O21 Mn3 Mn2 95.74(19) . . ?
O47 Mn3 Mn2 40.03(13) . . ?
O6 Mn3 Mn2 128.13(16) . . ?
Mn1 Mn3 Mn2 62.43(5) . . ?
O50 Mn3 Mn4 89.44(16) . . ?
O48 Mn3 Mn4 84.44(17) . . ?
O37 Mn3 Mn4 37.86(17) . . ?
O21 Mn3 Mn4 149.0(2) . . ?
O47 Mn3 Mn4 47.10(17) . . ?
O6 Mn3 Mn4 122.92(19) . . ?
Mn1 Mn3 Mn4 62.85(5) . . ?
Mn2 Mn3 Mn4 63.94(5) . . ?
O50 Mn3 Sr1 57.28(19) . . ?
O48 Mn3 Sr1 118.7(2) . . ?
O37 Mn3 Sr1 51.64(17) . . ?
O21 Mn3 Sr1 125.81(19) . . ?
O47 Mn3 Sr1 125.91(17) . . ?
O6 Mn3 Sr1 52.09(17) . . ?
Mn1 Mn3 Sr1 79.24(6) . . ?
Mn2 Mn3 Sr1 136.56(6) . . ?
Mn4 Mn3 Sr1 81.35(5) . . ?
O49 Mn4 O46 173.1(2) . . ?
O49 Mn4 O37 89.6(2) . . ?
O46 Mn4 O37 84.0(2) . . ?
O49 Mn4 O18 96.7(2) . . ?
O46 Mn4 O18 89.3(2) . . ?
O37 Mn4 O18 170.9(3) . . ?
O49 Mn4 O11 87.9(3) . . ?
O46 Mn4 O11 95.9(3) . . ?
O37 Mn4 O11 100.7(3) . . ?
O18 Mn4 O11 86.1(3) . . ?
O49 Mn4 O47 94.0(2) . . ?
O46 Mn4 O47 82.4(2) . . ?
O37 Mn4 O47 81.3(2) . . ?
O18 Mn4 O47 91.7(3) . . ?
O11 Mn4 O47 177.3(2) . . ?
O49 Mn4 Mn3 85.21(16) . . ?
O46 Mn4 Mn3 88.13(17) . . ?
O37 Mn4 Mn3 36.97(19) . . ?
O18 Mn4 Mn3 136.9(2) . . ?
O11 Mn4 Mn3 136.9(2) . . ?
O47 Mn4 Mn3 45.30(14) . . ?
O49 Mn4 Mn1 127.50(18) . . ?
O46 Mn4 Mn1 46.22(17) . . ?
O37 Mn4 Mn1 37.91(15) . . ?
O18 Mn4 Mn1 135.41(18) . . ?
O11 Mn4 Mn1 99.22(18) . . ?
O47 Mn4 Mn1 81.14(14) . . ?
Mn3 Mn4 Mn1 54.78(4) . . ?
O49 Mn4 Mn2 129.83(19) . . ?
O46 Mn4 Mn2 46.24(19) . . ?
O37 Mn4 Mn2 78.83(18) . . ?
O18 Mn4 Mn2 92.1(2) . . ?
O11 Mn4 Mn2 142.11(18) . . ?
O47 Mn4 Mn2 36.22(13) . . ?
Mn3 Mn4 Mn2 56.82(4) . . ?
Mn1 Mn4 Mn2 57.31(5) . . ?
O47 Mn5 O41 170.3(3) . . ?
O47 Mn5 O38 95.2(3) . . ?
O41 Mn5 O38 79.8(2) . . ?
O47 Mn5 O9 94.9(2) . . ?
O41 Mn5 O9 85.9(3) . . ?
O38 Mn5 O9 150.9(2) . . ?
O47 Mn5 O8 94.6(2) . . ?
O41 Mn5 O8 95.0(3) . . ?
O38 Mn5 O8 112.3(2) . . ?
O9 Mn5 O8 94.0(3) . . ?
O47 Mn5 Mn10 134.26(19) . . ?
O41 Mn5 Mn10 39.72(19) . . ?
O38 Mn5 Mn10 40.23(17) . . ?
O9 Mn5 Mn10 120.11(18) . . ?
O8 Mn5 Mn10 109.96(17) . . ?
O50 Mn6 O39 82.1(2) . . ?
O50 Mn6 O36 172.8(3) . . ?
O39 Mn6 O36 95.7(2) . . ?
O50 Mn6 O22 94.5(2) . . ?
O39 Mn6 O22 168.9(3) . . ?
O36 Mn6 O22 88.9(2) . . ?
O50 Mn6 O15 85.6(3) . . ?
O39 Mn6 O15 98.9(3) . . ?
O36 Mn6 O15 87.9(3) . . ?
O22 Mn6 O15 91.3(3) . . ?
O50 Mn6 O33 99.3(2) . . ?
O39 Mn6 O33 89.5(2) . . ?
O36 Mn6 O33 87.5(2) . . ?
O22 Mn6 O33 80.6(2) . . ?
O15 Mn6 O33 170.8(2) . . ?
O50 Mn6 Mn7 41.36(15) . . ?
O39 Mn6 Mn7 41.07(15) . . ?
O36 Mn6 Mn7 136.79(16) . . ?
O22 Mn6 Mn7 133.63(17) . . ?
O15 Mn6 Mn7 96.83(17) . . ?
O33 Mn6 Mn7 92.00(16) . . ?
O50 Mn6 Sr1 42.74(19) . . ?
O39 Mn6 Sr1 92.70(18) . . ?
O36 Mn6 Sr1 130.84(19) . . ?
O22 Mn6 Sr1 91.9(2) . . ?
O15 Mn6 Sr1 42.92(17) . . ?
O33 Mn6 Sr1 140.97(16) . . ?
Mn7 Mn6 Sr1 65.89(4) . . ?
O49 Mn7 O45 79.9(2) . . ?
O49 Mn7 O39 167.9(3) . . ?
O45 Mn7 O39 99.6(2) . . ?
O49 Mn7 O50 98.1(2) . . ?
O45 Mn7 O50 170.3(3) . . ?
O39 Mn7 O50 80.4(2) . . ?
O49 Mn7 O38 94.9(2) . . ?
O45 Mn7 O38 94.8(2) . . ?
O39 Mn7 O38 97.2(2) . . ?
O50 Mn7 O38 94.8(2) . . ?
O49 Mn7 O30 80.2(3) . . ?
O45 Mn7 O30 86.4(3) . . ?
O39 Mn7 O30 87.6(3) . . ?
O50 Mn7 O30 83.9(2) . . ?
O38 Mn7 O30 174.8(2) . . ?
O49 Mn7 Mn9 39.81(15) . . ?
O45 Mn7 Mn9 40.33(16) . . ?
O39 Mn7 Mn9 139.52(16) . . ?
O50 Mn7 Mn9 137.83(16) . . ?
O38 Mn7 Mn9 92.63(15) . . ?
O30 Mn7 Mn9 84.96(17) . . ?
O49 Mn7 Mn6 137.87(16) . . ?
O45 Mn7 Mn6 140.03(17) . . ?
O39 Mn7 Mn6 40.60(15) . . ?
O50 Mn7 Mn6 40.07(15) . . ?
O38 Mn7 Mn6 94.12(15) . . ?
O30 Mn7 Mn6 88.21(17) . . ?
Mn9 Mn7 Mn6 173.12(8) . . ?
O49 Mn7 Sr1 75.58(19) . . ?
O45 Mn7 Sr1 124.9(2) . . ?
O39 Mn7 Sr1 95.28(17) . . ?
O50 Mn7 Sr1 45.76(18) . . ?
O38 Mn7 Sr1 135.46(14) . . ?
O30 Mn7 Sr1 41.47(15) . . ?
Mn9 Mn7 Sr1 104.78(6) . . ?
Mn6 Mn7 Sr1 69.30(4) . . ?
O29 Mn8 O16 106.2(4) . . ?
O29 Mn8 O23 103.9(3) . . ?
O16 Mn8 O23 100.7(3) . . ?
O29 Mn8 O44 95.9(3) . . ?
O16 Mn8 O44 155.0(3) . . ?
O23 Mn8 O44 84.7(2) . . ?
O29 Mn8 O39 105.0(3) . . ?
O16 Mn8 O39 97.4(2) . . ?
O23 Mn8 O39 139.8(2) . . ?
O44 Mn8 O39 65.05(19) . . ?
O29 Mn8 O35 169.1(3) . . ?
O16 Mn8 O35 81.8(3) . . ?
O23 Mn8 O35 81.2(2) . . ?
O44 Mn8 O35 74.8(2) . . ?
O39 Mn8 O35 66.15(18) . . ?
O29 Mn8 Mn11 123.7(3) . . ?
O16 Mn8 Mn11 117.2(2) . . ?
O23 Mn8 Mn11 101.4(2) . . ?
O44 Mn8 Mn11 38.17(15) . . ?
O39 Mn8 Mn11 38.68(13) . . ?
O35 Mn8 Mn11 45.39(14) . . ?
O49 Mn9 O45 82.4(2) . . ?
O49 Mn9 O19 177.7(3) . . ?
O45 Mn9 O19 96.2(3) . . ?
O49 Mn9 O12 95.6(2) . . ?
O45 Mn9 O12 161.6(3) . . ?
O19 Mn9 O12 86.3(3) . . ?
O49 Mn9 O17 90.5(3) . . ?
O45 Mn9 O17 107.8(3) . . ?
O19 Mn9 O17 88.2(3) . . ?
O12 Mn9 O17 90.5(3) . . ?
O49 Mn9 Mn7 41.12(16) . . ?
O45 Mn9 Mn7 41.56(16) . . ?
O19 Mn9 Mn7 137.3(2) . . ?
O12 Mn9 Mn7 135.41(19) . . ?
O17 Mn9 Mn7 98.2(2) . . ?
O42 Mn10 O41 175.1(3) . . ?
O42 Mn10 O38 95.0(2) . . ?
O41 Mn10 O38 80.6(3) . . ?
O42 Mn10 O13 96.8(2) . . ?
O41 Mn10 O13 88.0(3) . . ?
O38 Mn10 O13 143.2(3) . . ?
O42 Mn10 O31 90.6(3) . . ?
O41 Mn10 O31 89.4(3) . . ?
O38 Mn10 O31 116.3(2) . . ?
O13 Mn10 O31 98.3(3) . . ?
O42 Mn10 Mn5 135.66(19) . . ?
O41 Mn10 Mn5 40.08(19) . . ?
O38 Mn10 Mn5 40.68(16) . . ?
O13 Mn10 Mn5 118.27(17) . . ?
O31 Mn10 Mn5 108.66(17) . . ?
O44 Mn11 O43 84.2(2) . . ?
O44 Mn11 O34 173.9(2) . . ?
O43 Mn11 O34 89.9(2) . . ?
O44 Mn11 O39 84.1(2) . . ?
O43 Mn11 O39 168.2(3) . . ?
O34 Mn11 O39 101.8(2) . . ?
O44 Mn11 O35 89.1(2) . . ?
O43 Mn11 O35 96.1(2) . . ?
O34 Mn11 O35 89.9(2) . . ?
O39 Mn11 O35 82.0(2) . . ?
O44 Mn11 O42 83.0(2) . . ?
O43 Mn11 O42 82.3(2) . . ?
O34 Mn11 O42 97.9(2) . . ?
O39 Mn11 O42 98.0(2) . . ?
O35 Mn11 O42 172.0(2) . . ?
O44 Mn11 Mn14 37.18(16) . . ?
O43 Mn11 Mn14 47.05(18) . . ?
O34 Mn11 Mn14 136.85(18) . . ?
O39 Mn11 Mn14 121.17(18) . . ?
O35 Mn11 Mn14 91.81(14) . . ?
O42 Mn11 Mn14 81.39(13) . . ?
O44 Mn11 Mn8 47.25(17) . . ?
O43 Mn11 Mn8 115.65(19) . . ?
O34 Mn11 Mn8 135.34(18) . . ?
O39 Mn11 Mn8 54.04(17) . . ?
O35 Mn11 Mn8 53.42(16) . . ?
O42 Mn11 Mn8 120.29(16) . . ?
Mn14 Mn11 Mn8 75.63(5) . . ?
O44 Mn11 Mn12 41.25(17) . . ?
O43 Mn11 Mn12 87.96(16) . . ?
O34 Mn11 Mn12 140.41(17) . . ?
O39 Mn11 Mn12 84.36(16) . . ?
O35 Mn11 Mn12 129.66(16) . . ?
O42 Mn11 Mn12 42.66(15) . . ?
Mn14 Mn11 Mn12 55.95(4) . . ?
Mn8 Mn11 Mn12 79.67(5) . . ?
O44 Mn11 Mn13 80.91(17) . . ?
O43 Mn11 Mn13 44.61(16) . . ?
O34 Mn11 Mn13 96.04(18) . . ?
O39 Mn11 Mn13 134.43(16) . . ?
O35 Mn11 Mn13 140.04(14) . . ?
O42 Mn11 Mn13 37.69(12) . . ?
Mn14 Mn11 Mn13 57.80(4) . . ?
Mn8 Mn11 Mn13 128.14(6) . . ?
Mn12 Mn11 Mn13 56.70(4) . . ?
O45 Mn12 O40 171.6(3) . . ?
O45 Mn12 O28 96.7(3) . . ?
O40 Mn12 O28 90.7(3) . . ?
O45 Mn12 O20 90.8(2) . . ?
O40 Mn12 O20 93.7(2) . . ?
O28 Mn12 O20 85.7(3) . . ?
O45 Mn12 O44 95.9(2) . . ?
O40 Mn12 O44 80.0(2) . . ?
O28 Mn12 O44 90.4(3) . . ?
O20 Mn12 O44 172.6(2) . . ?
O45 Mn12 O42 93.4(2) . . ?
O40 Mn12 O42 78.9(2) . . ?
O28 Mn12 O42 169.0(2) . . ?
O20 Mn12 O42 98.5(3) . . ?
O44 Mn12 O42 84.2(2) . . ?
O45 Mn12 Mn14 137.23(18) . . ?
O40 Mn12 Mn14 40.31(17) . . ?
O28 Mn12 Mn14 80.4(2) . . ?
O20 Mn12 Mn14 130.99(18) . . ?
O44 Mn12 Mn14 41.88(14) . . ?
O42 Mn12 Mn14 89.24(14) . . ?
O45 Mn12 Mn13 134.0(2) . . ?
O40 Mn12 Mn13 38.56(19) . . ?
O28 Mn12 Mn13 129.2(2) . . ?
O20 Mn12 Mn13 94.3(2) . . ?
O44 Mn12 Mn13 83.30(17) . . ?
O42 Mn12 Mn13 40.66(14) . . ?
Mn14 Mn12 Mn13 61.81(5) . . ?
O45 Mn12 Mn11 89.44(17) . . ?
O40 Mn12 Mn11 82.87(17) . . ?
O28 Mn12 Mn11 127.6(2) . . ?
O20 Mn12 Mn11 146.4(2) . . ?
O44 Mn12 Mn11 37.18(17) . . ?
O42 Mn12 Mn11 47.98(15) . . ?
Mn14 Mn12 Mn11 61.61(4) . . ?
Mn13 Mn12 Mn11 62.74(5) . . ?
O40 Mn13 O32 171.6(2) . . ?
O40 Mn13 O42 83.1(2) . . ?
O32 Mn13 O42 96.5(2) . . ?
O40 Mn13 O26 88.1(2) . . ?
O32 Mn13 O26 90.9(2) . . ?
O42 Mn13 O26 167.5(3) . . ?
O40 Mn13 O14 95.2(2) . . ?
O32 Mn13 O14 93.2(3) . . ?
O42 Mn13 O14 96.1(2) . . ?
O26 Mn13 O14 93.5(2) . . ?
O40 Mn13 O43 84.3(2) . . ?
O32 Mn13 O43 87.3(2) . . ?
O42 Mn13 O43 83.3(2) . . ?
O26 Mn13 O43 87.0(2) . . ?
O14 Mn13 O43 179.3(3) . . ?
O40 Mn13 Mn12 38.62(14) . . ?
O32 Mn13 Mn12 141.18(17) . . ?
O42 Mn13 Mn12 44.74(18) . . ?
O26 Mn13 Mn12 126.69(19) . . ?
O14 Mn13 Mn12 93.64(18) . . ?
O43 Mn13 Mn12 85.62(16) . . ?
O40 Mn13 Mn14 37.43(16) . . ?
O32 Mn13 Mn14 134.29(18) . . ?
O42 Mn13 Mn14 88.84(18) . . ?
O26 Mn13 Mn14 78.76(18) . . ?
O14 Mn13 Mn14 131.45(18) . . ?
O43 Mn13 Mn14 48.13(16) . . ?
Mn12 Mn13 Mn14 57.83(5) . . ?
O40 Mn13 Mn11 81.13(16) . . ?
O32 Mn13 Mn11 92.51(18) . . ?
O42 Mn13 Mn11 46.38(15) . . ?
O26 Mn13 Mn11 123.40(17) . . ?
O14 Mn13 Mn11 142.51(16) . . ?
O43 Mn13 Mn11 36.91(13) . . ?
Mn12 Mn13 Mn11 60.56(4) . . ?
Mn14 Mn13 Mn11 59.64(4) . . ?
O40 Mn14 O24 175.0(3) . . ?
O40 Mn14 O44 84.1(2) . . ?
O24 Mn14 O44 98.4(3) . . ?
O40 Mn14 O25 87.1(2) . . ?
O24 Mn14 O25 89.3(3) . . ?
O44 Mn14 O25 162.6(3) . . ?
O40 Mn14 O27 88.8(3) . . ?
O24 Mn14 O27 95.3(3) . . ?
O44 Mn14 O27 94.8(3) . . ?
O25 Mn14 O27 100.0(3) . . ?
O40 Mn14 O43 84.0(2) . . ?
O24 Mn14 O43 92.4(2) . . ?
O44 Mn14 O43 75.1(2) . . ?
O25 Mn14 O43 89.1(2) . . ?
O27 Mn14 O43 168.2(2) . . ?
O40 Mn14 Mn12 40.45(16) . . ?
O24 Mn14 Mn12 143.1(2) . . ?
O44 Mn14 Mn12 46.02(16) . . ?
O25 Mn14 Mn12 127.5(2) . . ?
O27 Mn14 Mn12 81.2(2) . . ?
O43 Mn14 Mn12 87.28(14) . . ?
O40 Mn14 Mn13 37.49(19) . . ?
O24 Mn14 Mn13 138.1(2) . . ?
O44 Mn14 Mn13 84.63(18) . . ?
O25 Mn14 Mn13 79.3(2) . . ?
O27 Mn14 Mn13 126.2(2) . . ?
O43 Mn14 Mn13 47.79(14) . . ?
Mn12 Mn14 Mn13 60.36(5) . . ?
O40 Mn14 Mn11 83.62(16) . . ?
O24 Mn14 Mn11 95.73(19) . . ?
O44 Mn14 Mn11 36.65(18) . . ?
O25 Mn14 Mn11 127.3(2) . . ?
O27 Mn14 Mn11 131.35(19) . . ?
O43 Mn14 Mn11 38.50(14) . . ?
Mn12 Mn14 Mn11 62.43(4) . . ?
Mn13 Mn14 Mn11 62.56(4) . . ?
O30 Sr1 O37 95.5(2) . . ?
O30 Sr1 O6 134.6(3) . . ?
O37 Sr1 O6 66.19(19) . . ?
O30 Sr1 O4 110.8(3) . . ?
O37 Sr1 O4 67.1(2) . . ?
O6 Sr1 O4 99.9(2) . . ?
O30 Sr1 O15 73.5(2) . . ?
O37 Sr1 O15 120.0(2) . . ?
O6 Sr1 O15 80.7(2) . . ?
O4 Sr1 O15 171.9(3) . . ?
O30 Sr1 N1 145.7(4) . . ?
O37 Sr1 N1 117.5(3) . . ?
O6 Sr1 N1 72.2(3) . . ?
O4 Sr1 N1 77.0(3) . . ?
O15 Sr1 N1 95.6(3) . . ?
O30 Sr1 N2 75.5(4) . . ?
O37 Sr1 N2 154.4(3) . . ?
O6 Sr1 N2 136.4(3) . . ?
O4 Sr1 N2 93.4(4) . . ?
O15 Sr1 N2 80.9(4) . . ?
N1 Sr1 N2 70.7(5) . . ?
O30 Sr1 O50 68.7(2) . . ?
O37 Sr1 O50 59.84(17) . . ?
O6 Sr1 O50 66.21(18) . . ?
O4 Sr1 O50 126.4(2) . . ?
O15 Sr1 O50 61.36(19) . . ?
N1 Sr1 O50 134.7(3) . . ?
N2 Sr1 O50 133.5(4) . . ?
O30 Sr1 Mn3 97.7(2) . . ?
O37 Sr1 Mn3 35.43(14) . . ?
O6 Sr1 Mn3 43.28(15) . . ?
O4 Sr1 Mn3 99.4(2) . . ?
O15 Sr1 Mn3 86.61(16) . . ?
N1 Sr1 Mn3 114.3(3) . . ?
N2 Sr1 Mn3 167.0(4) . . ?
O50 Sr1 Mn3 34.49(10) . . ?
O30 Sr1 C31 153.1(3) . . ?
O37 Sr1 C31 66.8(2) . . ?
O6 Sr1 C31 20.3(3) . . ?
O4 Sr1 C31 81.9(3) . . ?
O15 Sr1 C31 97.2(3) . . ?
N1 Sr1 C31 58.7(3) . . ?
N2 Sr1 C31 129.0(4) . . ?
O50 Sr1 C31 84.5(2) . . ?
Mn3 Sr1 C31 55.92(19) . . ?
O30 Sr1 Mn7 41.2(2) . . ?
O37 Sr1 Mn7 64.44(12) . . ?
O6 Sr1 Mn7 95.40(15) . . ?
O4 Sr1 Mn7 116.8(2) . . ?
O15 Sr1 Mn7 71.08(15) . . ?
N1 Sr1 Mn7 163.4(3) . . ?
N2 Sr1 Mn7 115.2(4) . . ?
O50 Sr1 Mn7 30.01(10) . . ?
Mn3 Sr1 Mn7 56.68(4) . . ?
C31 Sr1 Mn7 112.0(2) . . ?
O30 Sr1 Mn6 68.96(19) . . ?
O37 Sr1 Mn6 86.53(14) . . ?
O6 Sr1 Mn6 68.81(15) . . ?
O4 Sr1 Mn6 153.6(2) . . ?
O15 Sr1 Mn6 33.92(16) . . ?
N1 Sr1 Mn6 118.9(3) . . ?
N2 Sr1 Mn6 111.4(4) . . ?
O50 Sr1 Mn6 27.49(11) . . ?
Mn3 Sr1 Mn6 55.66(4) . . ?
C31 Sr1 Mn6 89.1(2) . . ?
Mn7 Sr1 Mn6 44.81(3) . . ?
C11 O1 Mn1 124.8(7) . . ?
C11 O2 Mn2 126.3(7) . . ?
C21 O3 Mn1 128.2(8) . . ?
C21 O4 Sr1 142.8(10) . . ?
C31 O5 Mn1 119.1(6) . . ?
C31 O6 Mn3 120.2(6) . . ?
C31 O6 Sr1 115.9(7) . . ?
Mn3 O6 Sr1 84.6(2) . . ?
C41 O7 Mn2 133.3(6) . . ?
C41 O8 Mn5 131.9(7) . . ?
C51 O9 Mn5 136.8(6) . . ?
C51 O10 Mn2 129.1(6) . . ?
C61 O11 Mn4 115.2(7) . . ?
C61 O12 Mn9 132.1(6) . . ?
C71 O13 Mn10 132.7(5) . . ?
C71 O14 Mn13 130.0(5) . . ?
C81 O15 Mn6 122.1(8) . . ?
C81 O15 Sr1 128.9(8) . . ?
Mn6 O15 Sr1 103.2(2) . . ?
C81 O16 Mn8 127.1(8) . . ?
C91 O17 Mn9 115.7(7) . . ?
C91 O18 Mn4 136.8(6) . . ?
C101 O19 Mn9 126.9(7) . . ?
C101 O20 Mn12 125.2(7) . . ?
C111 O21 Mn3 124.1(6) . . ?
C111 O22 Mn6 123.0(5) . . ?
C121 O23 Mn8 134.1(7) . . ?
C121 O24 Mn14 131.2(6) . . ?
C131 O25 Mn14 126.1(5) . . ?
C131 O26 Mn13 126.7(7) . . ?
C141 O27 Mn14 122.9(7) . . ?
C141 O28 Mn12 127.8(7) . . ?
C151 O29 Mn8 117.8(9) . . ?
C151 O30 Mn7 117.1(8) . . ?
C151 O30 Sr1 145.5(9) . . ?
Mn7 O30 Sr1 97.4(3) . . ?
C161 O31 Mn10 133.5(7) . . ?
C161 O32 Mn13 128.9(6) . . ?
C171 O33 Mn6 119.5(6) . . ?
C171 O34 Mn11 132.6(6) . . ?
C181 O35 Mn11 118.4(5) . . ?
C181 O35 Mn8 120.7(6) . . ?
Mn11 O35 Mn8 81.19(18) . . ?
C181 O36 Mn6 131.8(5) . . ?
Mn3 O37 Mn4 105.2(3) . . ?
Mn3 O37 Mn1 94.1(3) . . ?
Mn4 O37 Mn1 104.2(2) . . ?
Mn3 O37 Sr1 92.9(2) . . ?
Mn4 O37 Sr1 131.8(2) . . ?
Mn1 O37 Sr1 118.8(2) . . ?
Mn10 O38 Mn5 99.1(3) . . ?
Mn10 O38 Mn7 125.2(3) . . ?
Mn5 O38 Mn7 128.5(3) . . ?
Mn6 O39 Mn7 98.3(2) . . ?
Mn6 O39 Mn11 121.4(3) . . ?
Mn7 O39 Mn11 124.3(3) . . ?
Mn6 O39 Mn8 111.7(2) . . ?
Mn7 O39 Mn8 114.1(3) . . ?
Mn11 O39 Mn8 87.28(18) . . ?
Mn14 O40 Mn13 105.1(3) . . ?
Mn14 O40 Mn12 99.2(3) . . ?
Mn13 O40 Mn12 102.8(2) . . ?
C139 O41 Mn10 128.0(5) . . ?
C139 O41 Mn5 130.5(5) . . ?
Mn10 O41 Mn5 100.2(3) . . ?
Mn10 O42 Mn13 119.6(3) . . ?
Mn10 O42 Mn12 122.7(3) . . ?
Mn13 O42 Mn12 94.6(2) . . ?
Mn10 O42 Mn11 126.5(2) . . ?
Mn13 O42 Mn11 95.93(19) . . ?
Mn12 O42 Mn11 89.4(2) . . ?
C138 O43 Mn11 124.2(5) . . ?
C138 O43 Mn13 121.2(5) . . ?
Mn11 O43 Mn13 98.5(2) . . ?
C138 O43 Mn14 124.7(5) . . ?
Mn11 O43 Mn14 94.4(2) . . ?
Mn13 O43 Mn14 84.08(18) . . ?
Mn11 O44 Mn14 106.2(3) . . ?
Mn11 O44 Mn12 101.6(3) . . ?
Mn14 O44 Mn12 92.1(2) . . ?
Mn11 O44 Mn8 94.6(2) . . ?
Mn14 O44 Mn8 127.5(3) . . ?
Mn12 O44 Mn8 130.7(3) . . ?
Mn9 O45 Mn12 130.1(3) . . ?
Mn9 O45 Mn7 98.1(2) . . ?
Mn12 O45 Mn7 127.0(3) . . ?
C98 O46 Mn4 124.4(5) . . ?
C98 O46 Mn1 124.7(5) . . ?
Mn4 O46 Mn1 95.3(2) . . ?
C98 O46 Mn2 122.3(6) . . ?
Mn4 O46 Mn2 97.2(2) . . ?
Mn1 O46 Mn2 82.63(19) . . ?
Mn5 O47 Mn2 119.7(3) . . ?
Mn5 O47 Mn3 129.3(3) . . ?
Mn2 O47 Mn3 93.1(2) . . ?
Mn5 O47 Mn4 119.3(3) . . ?
Mn2 O47 Mn4 100.1(2) . . ?
Mn3 O47 Mn4 87.6(2) . . ?
Mn2 O48 Mn1 105.9(3) . . ?
Mn2 O48 Mn3 104.3(2) . . ?
Mn1 O48 Mn3 95.9(3) . . ?
Mn9 O49 Mn4 122.7(3) . . ?
Mn9 O49 Mn7 99.1(2) . . ?
Mn4 O49 Mn7 131.1(3) . . ?
Mn3 O50 Mn6 127.7(3) . . ?
Mn3 O50 Mn7 124.8(3) . . ?
Mn6 O50 Mn7 98.6(2) . . ?
Mn3 O50 Sr1 88.2(2) . . ?
Mn6 O50 Sr1 109.8(2) . . ?
Mn7 O50 Sr1 104.2(2) . . ?
C18 N1 Sr1 167.9(15) . . ?
C128 N2 Sr1 146.1(19) . . ?
O1 C11 O2 129.7(9) . . ?
O1 C11 C12 118.7(11) . . ?
O2 C11 C12 111.5(11) . . ?
C13 C12 C17 124.3(11) . . ?
C13 C12 C11 120.8(11) . . ?
C17 C12 C11 114.8(12) . . ?
C12 C13 C14 117.5(13) . . ?
C12 C13 H13A 121.2 . . ?
C14 C13 H13A 121.2 . . ?
C15 C14 C13 118.2(14) . . ?
C15 C14 H14A 120.9 . . ?
C13 C14 H14A 120.9 . . ?
C16 C15 C14 122.7(12) . . ?
C16 C15 H15A 118.7 . . ?
C14 C15 H15A 118.7 . . ?
C15 C16 C17 120.6(12) . . ?
C15 C16 H16A 119.7 . . ?
C17 C16 H16A 119.7 . . ?
C12 C17 C16 116.6(12) . . ?
C12 C17 H17A 121.7 . . ?
C16 C17 H17A 121.7 . . ?
N1 C18 C19 174(2) . . ?
C18 C19 H19A 109.5 . . ?
C18 C19 H19B 109.5 . . ?
H19A C19 H19B 109.5 . . ?
C18 C19 H19C 109.5 . . ?
H19A C19 H19C 109.5 . . ?
H19B C19 H19C 109.5 . . ?
O4 C21 O3 126.8(13) . . ?
O4 C21 C22 119.5(17) . . ?
O3 C21 C22 113.7(15) . . ?
C23 C22 C27 119.8(17) . . ?
C23 C22 C21 120.8(17) . . ?
C27 C22 C21 119.2(18) . . ?
C22 C23 C24 118(2) . . ?
C22 C23 H23A 121.1 . . ?
C24 C23 H23A 121.1 . . ?
C25 C24 C23 121(3) . . ?
C25 C24 H24A 119.5 . . ?
C23 C24 H24A 119.5 . . ?
C24 C25 C26 127(2) . . ?
C24 C25 H25A 116.7 . . ?
C26 C25 H25A 116.7 . . ?
C27 C26 C25 110(3) . . ?
C27 C26 H26A 125.0 . . ?
C25 C26 H26A 125.0 . . ?
C26 C27 C22 123(2) . . ?
C26 C27 H27A 118.7 . . ?
C22 C27 H27A 118.7 . . ?
O5 C31 O6 127.1(9) . . ?
O5 C31 C32 119.6(10) . . ?
O6 C31 C32 112.7(10) . . ?
O5 C31 Sr1 99.1(7) . . ?
O6 C31 Sr1 43.9(5) . . ?
C32 C31 Sr1 132.9(7) . . ?
C33 C32 C37 121.0(11) . . ?
C33 C32 C31 123.5(11) . . ?
C37 C32 C31 115.4(11) . . ?
C32 C33 C34 118.7(13) . . ?
C32 C33 H33A 120.6 . . ?
C34 C33 H33A 120.6 . . ?
C35 C34 C33 122.3(17) . . ?
C35 C34 H34A 118.9 . . ?
C33 C34 H34A 118.9 . . ?
C34 C35 C36 121.5(17) . . ?
C34 C35 H35A 119.2 . . ?
C36 C35 H35A 119.2 . . ?
C35 C36 C37 120.5(16) . . ?
C35 C36 H36A 119.8 . . ?
C37 C36 H36A 119.8 . . ?
C36 C37 C32 115.6(14) . . ?
C36 C37 H37A 122.2 . . ?
C32 C37 H37A 122.2 . . ?
O7 C41 O8 122.3(10) . . ?
O7 C41 C42 120.5(9) . . ?
O8 C41 C42 117.1(10) . . ?
C43 C42 C47 114.5(12) . . ?
C43 C42 C41 123.6(11) . . ?
C47 C42 C41 121.8(11) . . ?
C44 C43 C42 123.2(13) . . ?
C44 C43 H43A 118.4 . . ?
C42 C43 H43A 118.4 . . ?
C45 C44 C43 120.2(17) . . ?
C45 C44 H44A 119.9 . . ?
C43 C44 H44A 119.9 . . ?
C44 C45 C46 120.8(18) . . ?
C44 C45 H45A 119.6 . . ?
C46 C45 H45A 119.6 . . ?
C47 C46 C45 118.6(15) . . ?
C47 C46 H46A 120.7 . . ?
C45 C46 H46A 120.7 . . ?
C46 C47 C42 122.5(14) . . ?
C46 C47 H47A 118.8 . . ?
C42 C47 H47A 118.8 . . ?
O9 C51 O10 124.1(9) . . ?
O9 C51 C52 119.2(9) . . ?
O10 C51 C52 116.7(8) . . ?
C53 C52 C57 118.7(10) . . ?
C53 C52 C51 122.3(10) . . ?
C57 C52 C51 119.0(9) . . ?
C52 C53 C54 118.7(11) . . ?
C52 C53 H53A 120.7 . . ?
C54 C53 H53A 120.7 . . ?
C55 C54 C53 124.9(12) . . ?
C55 C54 H54A 117.6 . . ?
C53 C54 H54A 117.6 . . ?
C54 C55 C56 114.9(12) . . ?
C54 C55 H55A 122.5 . . ?
C56 C55 H55A 122.5 . . ?
C57 C56 C55 122.5(12) . . ?
C57 C56 H56A 118.8 . . ?
C55 C56 H56A 118.8 . . ?
C56 C57 C52 120.3(10) . . ?
C56 C57 H57A 119.8 . . ?
C52 C57 H57A 119.8 . . ?
O11 C61 O12 127.1(9) . . ?
O11 C61 C62 117.5(9) . . ?
O12 C61 C62 115.4(10) . . ?
C63 C62 C67 120.4(10) . . ?
C63 C62 C61 119.4(10) . . ?
C67 C62 C61 120.2(10) . . ?
C62 C63 C64 117.8(13) . . ?
C62 C63 H63A 121.1 . . ?
C64 C63 H63A 121.1 . . ?
C65 C64 C63 123.1(14) . . ?
C65 C64 H64A 118.5 . . ?
C63 C64 H64A 118.5 . . ?
C64 C65 C66 120.4(14) . . ?
C64 C65 H65A 119.8 . . ?
C66 C65 H65A 119.8 . . ?
C65 C66 C67 120.1(14) . . ?
C65 C66 H66A 120.0 . . ?
C67 C66 H66A 120.0 . . ?
C62 C67 C66 118.0(11) . . ?
C62 C67 H67A 121.0 . . ?
C66 C67 H67A 121.0 . . ?
O14 C71 O13 125.0(8) . . ?
O14 C71 C72 119.4(7) . . ?
O13 C71 C72 115.6(8) . . ?
C73 C72 C77 121.0(10) . . ?
C73 C72 C71 119.8(9) . . ?
C77 C72 C71 119.2(9) . . ?
C72 C73 C74 119.8(12) . . ?
C72 C73 H73A 120.1 . . ?
C74 C73 H73A 120.1 . . ?
C75 C74 C73 117.9(13) . . ?
C75 C74 H74A 121.1 . . ?
C73 C74 H74A 121.1 . . ?
C76 C75 C74 121.8(12) . . ?
C76 C75 H75A 119.1 . . ?
C74 C75 H75A 119.1 . . ?
C75 C76 C77 119.5(11) . . ?
C75 C76 H76A 120.3 . . ?
C77 C76 H76A 120.3 . . ?
C72 C77 C76 119.7(10) . . ?
C72 C77 H77A 120.2 . . ?
C76 C77 H77A 120.2 . . ?
O15 C81 O16 128.1(12) . . ?
O15 C81 C82 119.2(11) . . ?
O16 C81 C82 112.3(12) . . ?
C87 C82 C83 121.3(14) . . ?
C87 C82 C81 120.0(13) . . ?
C83 C82 C81 118.6(11) . . ?
C82 C83 C84 123.2(15) . . ?
C82 C83 H83A 118.4 . . ?
C84 C83 H83A 118.4 . . ?
C83 C84 C85 111.9(17) . . ?
C83 C84 H84A 124.1 . . ?
C85 C84 H84A 124.1 . . ?
C86 C85 C84 123.9(17) . . ?
C86 C85 H85A 118.1 . . ?
C84 C85 H85A 118.1 . . ?
C85 C86 C87 121(2) . . ?
C85 C86 H86A 119.7 . . ?
C87 C86 H86A 119.6 . . ?
C82 C87 C86 118.1(17) . . ?
C82 C87 H87A 120.9 . . ?
C86 C87 H87A 120.9 . . ?
O17 C91 O18 121.2(10) . . ?
O17 C91 C92 118.6(9) . . ?
O18 C91 C92 120.2(9) . . ?
C93 C92 C97 120.7(12) . . ?
C93 C92 C91 120.2(12) . . ?
C97 C92 C91 119.1(11) . . ?
C92 C93 C94 119.9(14) . . ?
C92 C93 H93A 120.1 . . ?
C94 C93 H93A 120.1 . . ?
C95 C94 C93 121.8(14) . . ?
C95 C94 H94A 119.1 . . ?
C93 C94 H94A 119.1 . . ?
C94 C95 C96 121.7(15) . . ?
C94 C95 H95A 119.2 . . ?
C96 C95 H95A 119.2 . . ?
C95 C96 C97 115.3(14) . . ?
C95 C96 H96A 122.3 . . ?
C97 C96 H96A 122.3 . . ?
C92 C97 C96 120.2(13) . . ?
C92 C97 H97A 119.9 . . ?
C96 C97 H97A 119.9 . . ?
O46 C98 H98A 109.5 . . ?
O46 C98 H98B 109.5 . . ?
H98A C98 H98B 109.5 . . ?
O46 C98 H98C 109.5 . . ?
H98A C98 H98C 109.5 . . ?
H98B C98 H98C 109.5 . . ?
O20 C101 O19 125.0(9) . . ?
O20 C101 C102 117.9(10) . . ?
O19 C101 C102 117.0(10) . . ?
C103 C102 C107 116.2(11) . . ?
C103 C102 C101 121.7(10) . . ?
C107 C102 C101 122.2(11) . . ?
C102 C103 C104 125.7(13) . . ?
C102 C103 H10A 117.1 . . ?
C104 C103 H10A 117.1 . . ?
C105 C104 C103 113.0(16) . . ?
C105 C104 H10B 123.5 . . ?
C103 C104 H10B 123.5 . . ?
C106 C105 C104 124.4(16) . . ?
C106 C105 H10C 117.8 . . ?
C104 C105 H10C 117.8 . . ?
C105 C106 C107 115.6(15) . . ?
C105 C106 H10D 122.2 . . ?
C107 C106 H10D 122.2 . . ?
C102 C107 C106 124.3(14) . . ?
C102 C107 H10E 117.9 . . ?
C106 C107 H10E 117.9 . . ?
O22 C111 O21 127.1(8) . . ?
O22 C111 C112 118.2(8) . . ?
O21 C111 C112 114.7(8) . . ?
C113 C112 C117 121.3(9) . . ?
C113 C112 C111 120.7(9) . . ?
C117 C112 C111 118.0(8) . . ?
C112 C113 C114 118.1(10) . . ?
C112 C113 H11A 120.9 . . ?
C114 C113 H11A 120.9 . . ?
C115 C114 C113 120.8(11) . . ?
C115 C114 H11B 119.6 . . ?
C113 C114 H11B 119.6 . . ?
C116 C115 C114 121.2(12) . . ?
C116 C115 H11C 119.4 . . ?
C114 C115 H11C 119.4 . . ?
C115 C116 C117 119.4(11) . . ?
C115 C116 H11D 120.3 . . ?
C117 C116 H11D 120.3 . . ?
C112 C117 C116 119.1(9) . . ?
C112 C117 H11E 120.5 . . ?
C116 C117 H11E 120.5 . . ?
O23 C121 O24 125.8(9) . . ?
O23 C121 C122 120.1(11) . . ?
O24 C121 C122 113.7(10) . . ?
C127 C122 C123 117.8(10) . . ?
C127 C122 C121 121.3(12) . . ?
C123 C122 C121 120.9(11) . . ?
C124 C123 C122 125.3(15) . . ?
C124 C123 H12A 117.4 . . ?
C122 C123 H12A 117.4 . . ?
C123 C124 C125 113.7(16) . . ?
C123 C124 H12B 123.2 . . ?
C125 C124 H12B 123.2 . . ?
C126 C125 C124 125.0(12) . . ?
C126 C125 H12C 117.5 . . ?
C124 C125 H12C 117.5 . . ?
C127 C126 C125 117.1(13) . . ?
C127 C126 H12D 121.4 . . ?
C125 C126 H12D 121.4 . . ?
C122 C127 C126 121.0(12) . . ?
C122 C127 H12E 119.5 . . ?
C126 C127 H12E 119.5 . . ?
N2 C128 C129 173(3) . . ?
C128 C129 H12F 109.5 . . ?
C128 C129 H12G 109.5 . . ?
H12F C129 H12G 109.5 . . ?
C128 C129 H12H 109.5 . . ?
H12F C129 H12H 109.5 . . ?
H12G C129 H12H 109.5 . . ?
O25 C131 O26 128.2(8) . . ?
O25 C131 C132 116.0(8) . . ?
O26 C131 C132 115.8(10) . . ?
C133 C132 C137 120.1(9) . . ?
C133 C132 C131 120.9(9) . . ?
C137 C132 C131 119.0(10) . . ?
C132 C133 C134 120.9(11) . . ?
C132 C133 H13B 119.5 . . ?
C134 C133 H13B 119.5 . . ?
C135 C134 C133 118.1(13) . . ?
C135 C134 H13C 121.0 . . ?
C133 C134 H13C 121.0 . . ?
C134 C135 C136 122.1(10) . . ?
C134 C135 H13D 119.0 . . ?
C136 C135 H13D 119.0 . . ?
C137 C136 C135 118.8(9) . . ?
C137 C136 H13E 120.6 . . ?
C135 C136 H13E 120.6 . . ?
C136 C137 C132 120.0(10) . . ?
C136 C137 H13F 120.0 . . ?
C132 C137 H13F 120.0 . . ?
O43 C138 H13G 109.5 . . ?
O43 C138 H13H 109.5 . . ?
H13G C138 H13H 109.5 . . ?
O43 C138 H13I 109.5 . . ?
H13G C138 H13I 109.5 . . ?
H13H C138 H13I 109.5 . . ?
O41 C139 H13J 109.5 . . ?
O41 C139 H13K 109.5 . . ?
H13J C139 H13K 109.5 . . ?
O41 C139 H13L 109.5 . . ?
H13J C139 H13L 109.5 . . ?
H13K C139 H13L 109.5 . . ?
O28 C141 O27 126.6(10) . . ?
O28 C141 C142 117.1(12) . . ?
O27 C141 C142 116.2(11) . . ?
C143 C142 C147 120.0 . . ?
C143 C142 C141 120.4(13) . . ?
C147 C142 C141 119.6(13) . . ?
C144 C143 C142 120.0 . . ?
C144 C143 H14B 120.0 . . ?
C142 C143 H14B 120.0 . . ?
C143 C144 C145 120.0 . . ?
C143 C144 H14C 120.0 . . ?
C145 C144 H14C 120.0 . . ?
C146 C145 C144 120.0 . . ?
C146 C145 H14D 120.0 . . ?
C144 C145 H14D 120.0 . . ?
C145 C146 C147 120.0 . . ?
C145 C146 H14E 120.0 . . ?
C147 C146 H14E 120.0 . . ?
C146 C147 C142 120.0 . . ?
C146 C147 H14F 120.0 . . ?
C142 C147 H14F 120.0 . . ?
O30 C151 O29 127.1(14) . . ?
O30 C151 C152 121.3(10) . . ?
O29 C151 C152 111.6(12) . . ?
C153 C152 C157 121.0(13) . . ?
C153 C152 C151 120.3(13) . . ?
C157 C152 C151 115.9(11) . . ?
C154 C153 C152 122.4(18) . . ?
C154 C153 H15B 118.8 . . ?
C152 C153 H15B 118.8 . . ?
C153 C154 C155 115(2) . . ?
C153 C154 H15C 122.7 . . ?
C155 C154 H15C 122.7 . . ?
C154 C155 C156 125(2) . . ?
C154 C155 H15D 117.3 . . ?
C156 C155 H15D 117.3 . . ?
C157 C156 C155 119(2) . . ?
C157 C156 H15E 120.7 . . ?
C155 C156 H15E 120.7 . . ?
C156 C157 C152 116.1(16) . . ?
C156 C157 H15F 121.9 . . ?
C152 C157 H15F 121.9 . . ?
O31 C161 O32 127.2(10) . . ?
O31 C161 C162 117.6(9) . . ?
O32 C161 C162 115.3(8) . . ?
C163 C162 C167 118.9(11) . . ?
C163 C162 C161 119.5(10) . . ?
C167 C162 C161 121.7(11) . . ?
C162 C163 C164 117.2(12) . . ?
C162 C163 H16B 121.4 . . ?
C164 C163 H16B 121.4 . . ?
C165 C164 C163 119.7(13) . . ?
C165 C164 H16C 120.2 . . ?
C163 C164 H16C 120.2 . . ?
C164 C165 C166 123.5(15) . . ?
C164 C165 H16D 118.2 . . ?
C166 C165 H16D 118.2 . . ?
C165 C166 C167 117.1(13) . . ?
C165 C166 H16E 121.4 . . ?
C167 C166 H16E 121.4 . . ?
C166 C167 C162 123.6(12) . . ?
C166 C167 H16F 118.2 . . ?
C162 C167 H16F 118.2 . . ?
O33 C171 O34 122.6(9) . . ?
O33 C171 C172 119.7(8) . . ?
O34 C171 C172 117.7(9) . . ?
C177 C172 C173 120.1(10) . . ?
C177 C172 C171 120.3(9) . . ?
C173 C172 C171 119.4(10) . . ?
C174 C173 C172 117.9(11) . . ?
C174 C173 H17B 121.1 . . ?
C172 C173 H17B 121.1 . . ?
C173 C174 C175 121.1(11) . . ?
C173 C174 H17C 119.5 . . ?
C175 C174 H17C 119.5 . . ?
C174 C175 C176 120.5(12) . . ?
C174 C175 H17D 119.8 . . ?
C176 C175 H17D 119.8 . . ?
C177 C176 C175 118.5(12) . . ?
C177 C176 H17E 120.7 . . ?
C175 C176 H17E 120.7 . . ?
C172 C177 C176 121.8(10) . . ?
C172 C177 H17F 119.1 . . ?
C176 C177 H17F 119.1 . . ?
O35 C181 O36 124.5(8) . . ?
O35 C181 C182 118.1(8) . . ?
O36 C181 C182 117.5(8) . . ?
C183 C182 C187 121.2(8) . . ?
C183 C182 C181 121.0(8) . . ?
C187 C182 C181 117.8(8) . . ?
C182 C183 C184 118.3(10) . . ?
C182 C183 H18A 120.8 . . ?
C184 C183 H18A 120.8 . . ?
C185 C184 C183 123.4(11) . . ?
C185 C184 H18B 118.3 . . ?
C183 C184 H18B 118.3 . . ?
C184 C185 C186 117.2(10) . . ?
C184 C185 H18C 121.4 . . ?
C186 C185 H18C 121.4 . . ?
C187 C186 C185 121.9(10) . . ?
C187 C186 H18D 119.1 . . ?
C185 C186 H18D 119.1 . . ?
C186 C187 C182 118.0(9) . . ?
C186 C187 H18E 121.0 . . ?
C182 C187 H18E 121.0 . . ?

loop_
_geom_bond_atom_site_label_1
_geom_bond_atom_site_label_2
_geom_bond_distance
_geom_bond_site_symmetry_2
_geom_bond_publ_flag
Mn1 O3 1.880(10) . ?
Mn1 O48 1.901(7) . ?
Mn1 O37 1.950(5) . ?
Mn1 O1 1.969(6) . ?
Mn1 O5 2.122(7) . ?
Mn1 O46 2.231(6) . ?
Mn1 Mn3 2.825(2) . ?
Mn1 Mn2 3.013(2) . ?
Mn1 Mn4 3.0770(18) . ?
Mn1 Sr1 3.9153(18) . ?
Mn2 O48 1.875(6) . ?
Mn2 O47 1.922(5) . ?
Mn2 O10 1.943(6) . ?
Mn2 O2 1.976(6) . ?
Mn2 O7 2.084(7) . ?
Mn2 O46 2.332(6) . ?
Mn2 Mn3 2.9839(19) . ?
Mn2 Mn4 3.203(2) . ?
Mn3 O50 1.863(5) . ?
Mn3 O48 1.905(5) . ?
Mn3 O37 1.909(6) . ?
Mn3 O21 1.935(6) . ?
Mn3 O47 2.180(6) . ?
Mn3 O6 2.265(7) . ?
Mn3 Mn4 3.0636(18) . ?
Mn3 Sr1 3.289(2) . ?
Mn4 O49 1.876(5) . ?
Mn4 O46 1.922(5) . ?
Mn4 O37 1.948(5) . ?
Mn4 O18 1.960(6) . ?
Mn4 O11 2.148(7) . ?
Mn4 O47 2.246(7) . ?
Mn5 O47 1.870(6) . ?
Mn5 O41 1.903(6) . ?
Mn5 O38 1.920(5) . ?
Mn5 O9 2.006(6) . ?
Mn5 O8 2.038(6) . ?
Mn5 Mn10 2.9085(17) . ?
Mn6 O50 1.883(5) . ?
Mn6 O39 1.902(5) . ?
Mn6 O36 1.968(6) . ?
Mn6 O22 1.974(5) . ?
Mn6 O15 2.200(7) . ?
Mn6 O33 2.236(7) . ?
Mn6 Mn7 2.8920(18) . ?
Mn6 Sr1 3.839(2) . ?
Mn7 O49 1.896(5) . ?
Mn7 O45 1.908(5) . ?
Mn7 O39 1.920(5) . ?
Mn7 O50 1.933(5) . ?
Mn7 O38 2.149(6) . ?
Mn7 O30 2.486(10) . ?
Mn7 Mn9 2.8474(19) . ?
Mn7 Sr1 3.7458(19) . ?
Mn8 O29 1.986(10) . ?
Mn8 O16 2.150(8) . ?
Mn8 O23 2.151(8) . ?
Mn8 O44 2.271(6) . ?
Mn8 O39 2.498(6) . ?
Mn8 O35 2.505(6) . ?
Mn8 Mn11 3.083(3) . ?
Mn9 O49 1.846(5) . ?
Mn9 O45 1.861(5) . ?
Mn9 O19 1.904(6) . ?
Mn9 O12 1.953(6) . ?
Mn9 O17 2.256(8) . ?
Mn10 O42 1.860(5) . ?
Mn10 O41 1.889(6) . ?
Mn10 O38 1.903(5) . ?
Mn10 O13 1.971(6) . ?
Mn10 O31 2.065(7) . ?
Mn11 O44 1.911(6) . ?
Mn11 O43 1.920(5) . ?
Mn11 O34 1.920(6) . ?
Mn11 O39 1.929(5) . ?
Mn11 O35 2.221(6) . ?
Mn11 O42 2.302(5) . ?
Mn11 Mn14 3.0747(18) . ?
Mn11 Mn12 3.0983(18) . ?
Mn11 Mn13 3.1623(19) . ?
Mn12 O45 1.877(5) . ?
Mn12 O40 1.904(5) . ?
Mn12 O28 2.033(8) . ?
Mn12 O20 2.048(6) . ?
Mn12 O44 2.085(5) . ?
Mn12 O42 2.100(6) . ?
Mn12 Mn14 2.8960(18) . ?
Mn12 Mn13 2.973(2) . ?
Mn13 O40 1.901(6) . ?
Mn13 O32 1.940(7) . ?
Mn13 O42 1.944(5) . ?
Mn13 O26 1.982(5) . ?
Mn13 O14 2.070(6) . ?
Mn13 O43 2.245(5) . ?
Mn13 Mn14 3.015(2) . ?
Mn14 O40 1.898(5) . ?
Mn14 O24 1.910(7) . ?
Mn14 O44 1.935(5) . ?
Mn14 O25 1.986(6) . ?
Mn14 O27 2.099(8) . ?
Mn14 O43 2.257(6) . ?
Sr1 O30 2.501(6) . ?
Sr1 O37 2.583(6) . ?
Sr1 O6 2.607(7) . ?
Sr1 O4 2.626(11) . ?
Sr1 O15 2.685(7) . ?
Sr1 N1 2.711(16) . ?
Sr1 N2 2.763(17) . ?
Sr1 O50 2.769(6) . ?
Sr1 C31 3.385(11) . ?
O1 C11 1.244(13) . ?
O2 C11 1.284(13) . ?
O3 C21 1.297(18) . ?
O4 C21 1.241(16) . ?
O5 C31 1.213(12) . ?
O6 C31 1.304(11) . ?
O7 C41 1.293(11) . ?
O8 C41 1.301(10) . ?
O9 C51 1.255(9) . ?
O10 C51 1.296(10) . ?
O11 C61 1.251(11) . ?
O12 C61 1.283(11) . ?
O13 C71 1.298(9) . ?
O14 C71 1.252(9) . ?
O15 C81 1.214(13) . ?
O16 C81 1.245(12) . ?
O17 C91 1.238(10) . ?
O18 C91 1.298(11) . ?
O19 C101 1.269(12) . ?
O20 C101 1.251(11) . ?
O21 C111 1.269(10) . ?
O22 C111 1.251(10) . ?
O23 C121 1.236(11) . ?
O24 C121 1.294(11) . ?
O25 C131 1.256(11) . ?
O26 C131 1.258(11) . ?
O27 C141 1.275(12) . ?
O28 C141 1.232(12) . ?
O29 C151 1.326(12) . ?
O30 C151 1.159(14) . ?
O31 C161 1.218(10) . ?
O32 C161 1.281(10) . ?
O33 C171 1.258(10) . ?
O34 C171 1.303(9) . ?
O35 C181 1.275(9) . ?
O36 C181 1.275(10) . ?
O41 C139 1.400(12) . ?
O43 C138 1.455(10) . ?
O46 C98 1.419(9) . ?
N1 C18 1.21(2) . ?
N2 C128 1.21(2) . ?
C11 C12 1.570(13) . ?
C12 C13 1.344(16) . ?
C12 C17 1.394(14) . ?
C13 C14 1.429(14) . ?
C13 H13A 0.9500 . ?
C14 C15 1.396(19) . ?
C14 H14A 0.9500 . ?
C15 C16 1.319(18) . ?
C15 H15A 0.9500 . ?
C16 C17 1.412(12) . ?
C16 H16A 0.9500 . ?
C17 H17A 0.9500 . ?
C18 C19 1.53(2) . ?
C19 H19A 0.9800 . ?
C19 H19B 0.9800 . ?
C19 H19C 0.9800 . ?
C21 C22 1.49(2) . ?
C22 C23 1.39(2) . ?
C22 C27 1.47(2) . ?
C23 C24 1.41(2) . ?
C23 H23A 0.9500 . ?
C24 C25 1.29(3) . ?
C24 H24A 0.9500 . ?
C25 C26 1.50(3) . ?
C25 H25A 0.9500 . ?
C26 C27 1.44(2) . ?
C26 H26A 0.9500 . ?
C27 H27A 0.9500 . ?
C31 C32 1.540(14) . ?
C32 C33 1.336(14) . ?
C32 C37 1.437(15) . ?
C33 C34 1.395(16) . ?
C33 H33A 0.9500 . ?
C34 C35 1.28(2) . ?
C34 H34A 0.9500 . ?
C35 C36 1.36(2) . ?
C35 H35A 0.9500 . ?
C36 C37 1.409(17) . ?
C36 H36A 0.9500 . ?
C37 H37A 0.9500 . ?
C41 C42 1.450(14) . ?
C42 C43 1.400(15) . ?
C42 C47 1.443(14) . ?
C43 C44 1.365(17) . ?
C43 H43A 0.9500 . ?
C44 C45 1.35(2) . ?
C44 H44A 0.9500 . ?
C45 C46 1.40(2) . ?
C45 H45A 0.9500 . ?
C46 C47 1.364(19) . ?
C46 H46A 0.9500 . ?
C47 H47A 0.9500 . ?
C51 C52 1.452(13) . ?
C52 C53 1.376(13) . ?
C52 C57 1.403(13) . ?
C53 C54 1.430(15) . ?
C53 H53A 0.9500 . ?
C54 C55 1.323(16) . ?
C54 H54A 0.9500 . ?
C55 C56 1.445(16) . ?
C55 H55A 0.9500 . ?
C56 C57 1.365(13) . ?
C56 H56A 0.9500 . ?
C57 H57A 0.9500 . ?
C61 C62 1.530(13) . ?
C62 C63 1.360(14) . ?
C62 C67 1.389(15) . ?
C63 C64 1.405(16) . ?
C63 H63A 0.9500 . ?
C64 C65 1.288(18) . ?
C64 H64A 0.9500 . ?
C65 C66 1.359(18) . ?
C65 H65A 0.9500 . ?
C66 C67 1.414(16) . ?
C66 H66A 0.9500 . ?
C67 H67A 0.9500 . ?
C71 C72 1.498(11) . ?
C72 C73 1.355(14) . ?
C72 C77 1.357(12) . ?
C73 C74 1.427(15) . ?
C73 H73A 0.9500 . ?
C74 C75 1.370(16) . ?
C74 H74A 0.9500 . ?
C75 C76 1.350(15) . ?
C75 H75A 0.9500 . ?
C76 C77 1.409(13) . ?
C76 H76A 0.9500 . ?
C77 H77A 0.9500 . ?
C81 C82 1.524(17) . ?
C82 C87 1.372(15) . ?
C82 C83 1.416(16) . ?
C83 C84 1.423(17) . ?
C83 H83A 0.9500 . ?
C84 C85 1.47(2) . ?
C84 H84A 0.9500 . ?
C85 C86 1.36(2) . ?
C85 H85A 0.9500 . ?
C86 C87 1.41(2) . ?
C86 H86A 0.9500 . ?
C87 H87A 0.9500 . ?
C91 C92 1.436(13) . ?
C92 C93 1.301(14) . ?
C92 C97 1.349(14) . ?
C93 C94 1.372(18) . ?
C93 H93A 0.9500 . ?
C94 C95 1.267(19) . ?
C94 H94A 0.9500 . ?
C95 C96 1.394(18) . ?
C95 H95A 0.9500 . ?
C96 C97 1.415(16) . ?
C96 H96A 0.9500 . ?
C97 H97A 0.9500 . ?
C98 H98A 0.9800 . ?
C98 H98B 0.9800 . ?
C98 H98C 0.9800 . ?
C101 C102 1.520(13) . ?
C102 C103 1.305(13) . ?
C102 C107 1.346(15) . ?
C103 C104 1.387(16) . ?
C103 H10A 0.9500 . ?
C104 C105 1.38(2) . ?
C104 H10B 0.9500 . ?
C105 C106 1.35(2) . ?
C105 H10C 0.9500 . ?
C106 C107 1.353(17) . ?
C106 H10D 0.9500 . ?
C107 H10E 0.9500 . ?
C111 C112 1.520(12) . ?
C112 C113 1.370(11) . ?
C112 C117 1.394(13) . ?
C113 C114 1.394(14) . ?
C113 H11A 0.9500 . ?
C114 C115 1.370(14) . ?
C114 H11B 0.9500 . ?
C115 C116 1.354(14) . ?
C115 H11C 0.9500 . ?
C116 C117 1.397(13) . ?
C116 H11D 0.9500 . ?
C117 H11E 0.9500 . ?
C121 C122 1.495(13) . ?
C122 C127 1.376(15) . ?
C122 C123 1.391(15) . ?
C123 C124 1.354(15) . ?
C123 H12A 0.9500 . ?
C124 C125 1.39(2) . ?
C124 H12B 0.9500 . ?
C125 C126 1.387(18) . ?
C125 H12C 0.9500 . ?
C126 C127 1.381(14) . ?
C126 H12D 0.9500 . ?
C127 H12E 0.9500 . ?
C128 C129 1.55(3) . ?
C129 H12F 0.9800 . ?
C129 H12G 0.9800 . ?
C129 H12H 0.9800 . ?
C131 C132 1.532(11) . ?
C132 C133 1.358(14) . ?
C132 C137 1.394(12) . ?
C133 C134 1.398(13) . ?
C133 H13B 0.9500 . ?
C134 C135 1.370(16) . ?
C134 H13C 0.9500 . ?
C135 C136 1.385(15) . ?
C135 H13D 0.9500 . ?
C136 C137 1.378(11) . ?
C136 H13E 0.9500 . ?
C137 H13F 0.9500 . ?
C138 H13G 0.9800 . ?
C138 H13H 0.9800 . ?
C138 H13I 0.9800 . ?
C139 H13J 0.9800 . ?
C139 H13K 0.9800 . ?
C139 H13L 0.9800 . ?
C141 C142 1.429(13) . ?
C142 C143 1.3900 . ?
C142 C147 1.3900 . ?
C143 C144 1.3900 . ?
C143 H14B 0.9500 . ?
C144 C145 1.3900 . ?
C144 H14C 0.9500 . ?
C145 C146 1.3900 . ?
C145 H14D 0.9500 . ?
C146 C147 1.3900 . ?
C146 H14E 0.9500 . ?
C147 H14F 0.9500 . ?
C151 C152 1.615(18) . ?
C152 C153 1.404(17) . ?
C152 C157 1.456(16) . ?
C153 C154 1.31(2) . ?
C153 H15B 0.9500 . ?
C154 C155 1.41(3) . ?
C154 H15C 0.9500 . ?
C155 C156 1.42(2) . ?
C155 H15D 0.9500 . ?
C156 C157 1.319(19) . ?
C156 H15E 0.9500 . ?
C157 H15F 0.9500 . ?
C161 C162 1.560(14) . ?
C162 C163 1.368(13) . ?
C162 C167 1.386(13) . ?
C163 C164 1.450(15) . ?
C163 H16B 0.9500 . ?
C164 C165 1.335(16) . ?
C164 H16C 0.9500 . ?
C165 C166 1.341(17) . ?
C165 H16D 0.9500 . ?
C166 C167 1.357(16) . ?
C166 H16E 0.9500 . ?
C167 H16F 0.9500 . ?
C171 C172 1.498(13) . ?
C172 C177 1.359(13) . ?
C172 C173 1.411(12) . ?
C173 C174 1.375(15) . ?
C173 H17B 0.9500 . ?
C174 C175 1.380(15) . ?
C174 H17C 0.9500 . ?
C175 C176 1.382(15) . ?
C175 H17D 0.9500 . ?
C176 C177 1.371(14) . ?
C176 H17E 0.9500 . ?
C177 H17F 0.9500 . ?
C181 C182 1.492(11) . ?
C182 C183 1.372(12) . ?
C182 C187 1.417(11) . ?
C183 C184 1.404(14) . ?
C183 H18A 0.9500 . ?
C184 C185 1.354(15) . ?
C184 H18B 0.9500 . ?
C185 C186 1.420(15) . ?
C185 H18C 0.9500 . ?
C186 C187 1.387(12) . ?
C186 H18D 0.9500 . ?
C187 H18E 0.9500 . ?
